data_7708903
loop_
_publ_author_name
'Ibni Hashim, Ishfaq'
'Scattolin, Thomas'
'Tzouras, Nikolaos V.'
'Bourda, Laurens'
'Van Hecke, Kristof'
'Ritacco, Ida'
'Caporaso, Lucia'
'Cavallo, Luigi'
'Nolan, Steven P.'
'Cazin, Catherine S. J.'

_publ_section_title
;
 Straightforward synthesis of [Cu(NHC)(alkynyl)] and [Cu(NHC)(thiolato)]
 complexes (NHC = N-heterocyclic carbene).
;
_journal_issue 1
_journal_name_full 'Dalton transactions (Cambridge, England : 2003)'
_journal_page_first 231
_journal_page_last 240
_journal_paper_doi 10.1039/d1dt03710b
_journal_volume 51
_journal_year 2021
_chemical_formula_moiety '2(C77 H60 Cu F N2), 3(C H2 Cl2)'
_chemical_formula_sum 'C157 H126 Cl6 Cu2 F2 N4'
_chemical_formula_weight 2446.39
_space_group_crystal_system triclinic
_space_group_IT_number 2
_space_group_name_Hall '-P 1'
_space_group_name_H-M_alt 'P -1'
_atom_sites_solution_hydrogens geom
_atom_sites_solution_primary direct
_audit_creation_date 2021-03-17
_audit_creation_method
;
Olex2 1.3
(compiled 2020.11.12 svn.r5f609507 for OlexSys, GUI svn.r6257)
;
_audit_update_record
;
2021-09-23 deposited with the CCDC.	2021-11-22 downloaded from the CCDC.
;
_cell_angle_alpha 115.904(2)
_cell_angle_beta 96.6271(17)
_cell_angle_gamma 97.9268(16)
_cell_formula_units_Z 2
_cell_length_a 13.3492(3)
_cell_length_b 22.3222(4)
_cell_length_c 23.8523(5)
_cell_measurement_reflns_used 27119
_cell_measurement_temperature 100(2)
_cell_measurement_theta_max 73.7540
_cell_measurement_theta_min 3.6120
_cell_volume 6208.1(3)
_computing_cell_refinement 'CrysAlisPro 1.171.40.67a (Rigaku OD, 2019)'
_computing_data_collection 'CrysAlisPro 1.171.40.67a (Rigaku OD, 2019)'
_computing_data_reduction 'CrysAlisPro 1.171.40.67a (Rigaku OD, 2019)'
_computing_molecular_graphics 'Olex2 1.3 (Dolomanov et al., 2009)'
_computing_publication_material 'Olex2 1.3 (Dolomanov et al., 2009)'
_computing_structure_refinement 'SHELXL 2018/3 (Sheldrick, 2015)'
_computing_structure_solution 'SHELXS  (Sheldrick, 2008)'
_diffrn_ambient_environment N~2~
_diffrn_ambient_temperature 100(2)
_diffrn_detector 'CCD plate'
_diffrn_detector_area_resol_mean 10.4839
_diffrn_detector_type Atlas
_diffrn_measured_fraction_theta_full 0.998
_diffrn_measured_fraction_theta_max 0.980
_diffrn_measurement_details
;
List of Runs (angles in degrees, time in seconds):

  # Type    Start    End  Width  t~exp~   \w     \q     \k     \f   Frames
#--------------------------------------------------------------------------
  1  \w    -70.00  31.00   1.00   10.00    --  -41.68  57.00 120.00  101
  2  \w   -116.00 -17.00   1.00   10.00    --  -41.68 -40.00 -35.00   99
  3  \w    -74.00  34.00   1.00   10.00    --  -41.68  77.00-120.00  108
  4  \w      7.00  33.00   1.00   10.00    --   41.68  84.00 -34.88   26
  5  \w     34.00 135.00   1.00   25.00    --  106.01 -61.00  90.00  101
  6  \w     30.00 139.00   1.00   25.00    --  106.01 -77.00 -30.00  109
  7  \w     26.00 107.00   1.00   25.00    --  106.01-100.00 -74.59   81
  8  \w     23.00 107.00   1.00   25.00    --  106.01 -94.00 120.00   84
  9  \w    103.00 178.00   1.00   25.00    --  106.01  77.00 150.00   75
 10  \w     33.00 132.00   1.00   25.00    --  106.01 -45.00-120.00   99
 11  \w     33.00 112.00   1.00   25.00    --  106.01-125.00 -90.00   79
 12  \w     18.00 178.00   1.00   25.00    --  106.01   0.00 150.00  160
 13  \w     31.00 103.00   1.00   25.00    --  106.01-116.00  79.61   72
 14  \w     33.00 125.00   1.00   25.00    --  106.01 -45.00  30.00   92
 15  \w     30.00 134.00   1.00   25.00    --  106.01 -30.00 120.00  104
 16  \w      9.00  42.00   1.00   10.00    --   41.68  80.00-131.37   33
 17  \w      8.00  42.00   1.00   10.00    --   41.68  82.00 159.03   34
 18  \w      8.00  42.00   1.00   10.00    --   41.68  82.00 119.51   34
 19  \w     74.00 178.00   1.00   25.00    --  106.01  73.00 -10.86  104
 20  \w    130.00 178.00   1.00   25.00    --  106.01  68.00 179.35   48
 21  \w     86.00 178.00   1.00   25.00    --  106.01  59.00 -98.89   92
 22  \w     78.00 178.00   1.00   25.00    --  106.01  30.00 -30.00  100
 23  \w     89.00 178.00   1.00   25.00    --  106.01  74.00  73.52   89
 24  \w     78.00 178.00   1.00   25.00    --  106.01  56.00  39.10  100
 25  \w     76.00 178.00   1.00   25.00    --  106.01  66.00 123.08  102
 26  \w    134.00 178.00   1.00   25.00    --  106.01  71.00 156.48   44
 27  \w    104.00 178.00   1.00   25.00    --  106.01  30.00-120.00   74
 28  \w    -66.00  33.00   1.00   10.00    --  -41.68  38.00  30.00   99
 29  \w      7.00  34.00   1.00   10.00    --   41.68  83.00  84.50   27
 30  \w     77.00 172.00   1.00   25.00    --  106.01  61.00  60.00   95
 31  \w    127.00 178.00   1.00   25.00    --  106.01  74.00-142.91   51
 32  \w     77.00 178.00   1.00   25.00    --  106.01  59.00 -34.27  101
;
_diffrn_measurement_device 'four-circle diffractometer'
_diffrn_measurement_device_type 'SuperNova, Dual, Cu at home/near, Atlas'
_diffrn_measurement_method '\w scans'
_diffrn_orient_matrix_type 'CrysAlisPro convention (1999,Acta A55,543-557)'
_diffrn_orient_matrix_UB_11 -0.0910299000
_diffrn_orient_matrix_UB_12 0.0293979000
_diffrn_orient_matrix_UB_13 0.0278253000
_diffrn_orient_matrix_UB_21 0.0632460000
_diffrn_orient_matrix_UB_22 0.0727668000
_diffrn_orient_matrix_UB_23 0.0243040000
_diffrn_orient_matrix_UB_31 -0.0428850000
_diffrn_orient_matrix_UB_32 -0.0009316000
_diffrn_orient_matrix_UB_33 -0.0632376000
_diffrn_radiation_monochromator mirror
_diffrn_radiation_probe x-ray
_diffrn_radiation_type 'Cu K\a'
_diffrn_radiation_wavelength 1.54184
_diffrn_reflns_av_R_equivalents 0.0553
_diffrn_reflns_av_unetI/netI 0.0438
_diffrn_reflns_Laue_measured_fraction_full 0.998
_diffrn_reflns_Laue_measured_fraction_max 0.980
_diffrn_reflns_limit_h_max 16
_diffrn_reflns_limit_h_min -16
_diffrn_reflns_limit_k_max 27
_diffrn_reflns_limit_k_min -27
_diffrn_reflns_limit_l_max 26
_diffrn_reflns_limit_l_min -29
_diffrn_reflns_number 107588
_diffrn_reflns_point_group_measured_fraction_full 0.998
_diffrn_reflns_point_group_measured_fraction_max 0.980
_diffrn_reflns_theta_full 67.684
_diffrn_reflns_theta_max 74.120
_diffrn_reflns_theta_min 3.410
_diffrn_source 'micro-focus sealed X-ray tube'
_diffrn_source_type 'SuperNova (Cu) X-ray Source'
_exptl_absorpt_coefficient_mu 2.070
_exptl_absorpt_correction_T_max 1.000
_exptl_absorpt_correction_T_min 0.572
_exptl_absorpt_correction_type gaussian
_exptl_absorpt_process_details
;
CrysAlisPro 1.171.40.67a (Rigaku Oxford Diffraction, 2019)
Numerical absorption correction based on gaussian integration over
			a multifaceted crystal model
Empirical absorption correction using spherical harmonics,
 implemented in SCALE3 ABSPACK scaling algorithm.
;
_exptl_crystal_colour 'clear colourless'
_exptl_crystal_colour_lustre clear
_exptl_crystal_colour_primary colourless
_exptl_crystal_density_diffrn 1.309
_exptl_crystal_description block
_exptl_crystal_F_000 2548
_exptl_crystal_size_max 0.281
_exptl_crystal_size_mid 0.067
_exptl_crystal_size_min 0.056
_refine_diff_density_max 1.905
_refine_diff_density_min -2.045
_refine_diff_density_rms 0.092
_refine_ls_extinction_method none
_refine_ls_goodness_of_fit_ref 1.030
_refine_ls_hydrogen_treatment constr
_refine_ls_matrix_type full
_refine_ls_number_parameters 1574
_refine_ls_number_reflns 24758
_refine_ls_number_restraints 18
_refine_ls_restrained_S_all 1.034
_refine_ls_R_factor_all 0.0873
_refine_ls_R_factor_gt 0.0694
_refine_ls_shift/su_max 0.002
_refine_ls_shift/su_mean 0.000
_refine_ls_structure_factor_coef Fsqd
_refine_ls_weighting_details 'w=1/[\s^2^(Fo^2^)+(0.1191P)^2^+9.2020P] where P=(Fo^2^+2Fc^2^)/3'
_refine_ls_weighting_scheme calc
_refine_ls_wR_factor_gt 0.1909
_refine_ls_wR_factor_ref 0.2097
_reflns_Friedel_coverage 0.000
_reflns_number_gt 19560
_reflns_number_total 24758
_reflns_threshold_expression 'I > 2\s(I)'
_cod_data_source_file d1dt03710b2.cif
_cod_data_source_block 27_03-f
_cod_depositor_comments 'Adding full bibliography for 7708897--7708904.cif.'
_cod_original_cell_volume 6208.1(2)
_cod_database_code 7708903
_shelx_shelxl_version_number 2018/3
_chemical_oxdiff_formula C154H120F2Cu2N4
_shelx_space_group_comment
;
The symmetry employed for this shelxl refinement is uniquely defined
by the following loop, which should always be used as a source of
symmetry information in preference to the above space-group names.
They are only intended as comments.
;
_shelx_estimated_absorpt_t_max 0.893
_shelx_estimated_absorpt_t_min 0.594
_reflns_odcompleteness_completeness 99.88
_reflns_odcompleteness_iscentric 1
_reflns_odcompleteness_theta 66.97
_olex2_refinement_description
;
1. Fixed Uiso
 At 1.2 times of:
  All C(H) groups, All C(H,H) groups
 At 1.5 times of:
  All C(H,H,H) groups
2. Restrained distances
 C159-Cl6A
 1.746 with sigma of 0.01
 C159-Cl5A
 1.746 with sigma of 0.01
 C160-Cl6B
 1.746 with sigma of 0.01
 C160-Cl5B
 1.746 with sigma of 0.01
 C158-Cl3B
 1.746 with sigma of 0.01
 C158-Cl4B
 1.746 with sigma of 0.01
 C157-Cl4A
 1.746 with sigma of 0.01
 C157-Cl3A
 1.746 with sigma of 0.01
 C156-Cl1B
 1.746 with sigma of 0.01
 C156-Cl2B
 1.746 with sigma of 0.01
 C155-Cl1A
 1.746 with sigma of 0.01
 C155-Cl2A
 1.746 with sigma of 0.01
 Cl6A-Cl5A
 2.9 with sigma of 0.02
 Cl6B-Cl5B
 2.9 with sigma of 0.02
 Cl3B-Cl4B
 2.9 with sigma of 0.02
 Cl3A-Cl4A
 2.9 with sigma of 0.02
 Cl1B-Cl2B
 2.9 with sigma of 0.02
 Cl1A-Cl2A
 2.9 with sigma of 0.02
3. Uiso/Uaniso restraints and constraints
Uanis(Cl6B) = Uanis(Cl6A)
Uanis(Cl5A) = Uanis(Cl5B)
Uanis(C159) = Uanis(C160)
Uanis(Cl3A) = Uanis(Cl3B)
Uanis(Cl4A) = Uanis(Cl4B)
Uanis(C157) = Uanis(C158)
Uanis(Cl1A) = Uanis(Cl1B)
Uanis(Cl2A) = Uanis(Cl2B)
Uanis(C156) = Uanis(C155)
4. Others
 Sof(Cl5B)=Sof(Cl6B)=Sof(C160)=Sof(H16A)=Sof(H16B)=1-FVAR(1)
 Sof(Cl5A)=Sof(Cl6A)=Sof(C159)=Sof(H15I)=Sof(H15J)=FVAR(1)
 Sof(Cl3B)=Sof(Cl4B)=Sof(C158)=Sof(H15G)=Sof(H15H)=1-FVAR(2)
 Sof(Cl3A)=Sof(Cl4A)=Sof(C157)=Sof(H15E)=Sof(H15F)=FVAR(2)
 Sof(Cl1B)=Sof(Cl2B)=Sof(C156)=Sof(H15C)=Sof(H15D)=1-FVAR(3)
 Sof(Cl1A)=Sof(Cl2A)=Sof(C155)=Sof(H15A)=Sof(H15B)=FVAR(3)
5.a Ternary CH refined with riding coordinates:
 C10(H10), C24(H24), C43(H43), C57(H57), C87(H87), C101(H101), C120(H120),
 C134(H134)
5.b Secondary CH2 refined with riding coordinates:
 C155(H15A,H15B), C156(H15C,H15D), C157(H15E,H15F), C158(H15G,H15H), C159(H15I,
 H15J), C160(H16A,H16B)
5.c Aromatic/amide H refined with riding coordinates:
 C2(H2), C3(H3), C6(H6), C8(H8), C12(H12), C13(H13), C14(H14), C15(H15),
 C16(H16), C18(H18), C19(H19), C20(H20), C21(H21), C22(H22), C26(H26), C27(H27),
  C28(H28), C29(H29), C30(H30), C32(H32), C33(H33), C34(H34), C35(H35),
 C36(H36), C39(H39), C41(H41), C45(H45), C46(H46), C47(H47), C48(H48), C49(H49),
  C51(H51), C52(H52), C53(H53), C54(H54), C55(H55), C59(H59), C60(H60),
 C61(H61), C62(H62), C63(H63), C65(H65), C66(H66), C67(H67), C68(H68), C69(H69),
  C74(H74), C75(H75), C76(H76), C77(H77), C79(H79), C80(H80), C83(H83),
 C85(H85), C89(H89), C90(H90), C91(H91), C92(H92), C93(H93), C95(H95), C96(H96),
  C97(H97), C98(H98), C99(H99), C103(H103), C104(H104), C105(H105), C106(H106),
 C107(H107), C109(H109), C110(H110), C111(H111), C112(H112), C113(H113),
 C116(H116), C118(H118), C122(H122), C123(H123), C124(H124), C125(H125),
 C126(H126), C128(H128), C129(H129), C130(H130), C131(H131), C132(H132),
 C136(H136), C137(H137), C138(H138), C139(H139), C140(H140), C142(H142),
 C143(H143), C144(H144), C145(H145), C146(H146), C150(H150), C151(H151),
 C152(H152), C153(H153)
5.d Idealised Me refined as rotating group:
 C23(H23A,H23B,H23C), C56(H56A,H56B,H56C), C100(H10A,H10B,H10C), C133(H13A,
 H13B,H13C)
;
_olex2_exptl_crystal_mounting_method 'Mounted on a LithoLoop'
_olex2_submission_special_instructions 'No special instructions were received'
_oxdiff_exptl_absorpt_empirical_details
;
Empirical correction (ABSPACK) includes:
- Absorption correction using spherical harmonics
- Frame scaling
;
_oxdiff_exptl_absorpt_empirical_full_max 1.258
_oxdiff_exptl_absorpt_empirical_full_min 0.803

loop_
_space_group_symop_operation_xyz
'x, y, z'
'-x, -y, -z'

loop_
_atom_site_label
_atom_site_type_symbol
_atom_site_fract_x
_atom_site_fract_y
_atom_site_fract_z
_atom_site_U_iso_or_equiv
_atom_site_adp_type
_atom_site_occupancy
_atom_site_site_symmetry_order
_atom_site_calc_flag
_atom_site_refinement_flags_posn
_atom_site_refinement_flags_adp
_atom_site_refinement_flags_occupancy
_atom_site_disorder_assembly
_atom_site_disorder_group
Cu1 Cu 0.95192(4) 0.30769(2) 0.25322(2) 0.02771(13) Uani 1 1 d . . . . .
F1 F 0.9029(2) 0.50663(13) 0.19412(14) 0.0539(6) Uani 1 1 d . . . . .
N1 N 0.94807(17) 0.22598(12) 0.32023(11) 0.0172(4) Uani 1 1 d . . . . .
N2 N 0.97212(17) 0.16652(12) 0.22609(11) 0.0175(5) Uani 1 1 d . . . . .
C1 C 0.9515(2) 0.22815(14) 0.26407(14) 0.0182(5) Uani 1 1 d . . . . .
C2 C 0.9676(2) 0.16534(14) 0.31692(14) 0.0187(5) Uani 1 1 d . . . . .
H2 H 0.969877 0.152422 0.350002 0.022 Uiso 1 1 calc R U . . .
C3 C 0.9829(2) 0.12820(14) 0.25768(14) 0.0191(5) Uani 1 1 d . . . . .
H3 H 0.998118 0.084048 0.240951 0.023 Uiso 1 1 calc R U . . .
C4 C 0.9394(2) 0.28419(14) 0.37713(14) 0.0175(5) Uani 1 1 d . . . . .
C5 C 1.0302(2) 0.32665(14) 0.41953(14) 0.0198(6) Uani 1 1 d . . . . .
C6 C 1.0222(2) 0.38323(15) 0.47442(15) 0.0232(6) Uani 1 1 d . . . . .
H6 H 1.083429 0.412488 0.503591 0.028 Uiso 1 1 calc R U . . .
C7 C 0.9274(2) 0.39797(15) 0.48760(15) 0.0237(6) Uani 1 1 d . . . . .
C8 C 0.8382(2) 0.35410(15) 0.44419(15) 0.0223(6) Uani 1 1 d . . . . .
H8 H 0.772861 0.363894 0.452600 0.027 Uiso 1 1 calc R U . . .
C9 C 0.8420(2) 0.29672(14) 0.38924(14) 0.0193(5) Uani 1 1 d . . . . .
C10 C 1.1346(2) 0.30975(14) 0.40759(14) 0.0197(5) Uani 1 1 d . . . . .
H10 H 1.125591 0.280067 0.360798 0.024 Uiso 1 1 calc R U . . .
C11 C 1.2147(2) 0.37362(15) 0.42375(15) 0.0223(6) Uani 1 1 d . . . . .
C12 C 1.2263(2) 0.39314(17) 0.37662(16) 0.0271(6) Uani 1 1 d . . . . .
H12 H 1.186817 0.365808 0.334836 0.032 Uiso 1 1 calc R U . . .
C13 C 1.2960(2) 0.45289(19) 0.39042(19) 0.0333(7) Uani 1 1 d . . . . .
H13 H 1.303987 0.465813 0.357898 0.040 Uiso 1 1 calc R U . . .
C14 C 1.3531(3) 0.49307(17) 0.45101(19) 0.0335(7) Uani 1 1 d . . . . .
H14 H 1.399890 0.533828 0.460289 0.040 Uiso 1 1 calc R U . . .
C15 C 1.3422(2) 0.47407(17) 0.49832(17) 0.0326(7) Uani 1 1 d . . . . .
H15 H 1.381474 0.501782 0.540118 0.039 Uiso 1 1 calc R U . . .
C16 C 1.2735(2) 0.41415(16) 0.48456(15) 0.0270(6) Uani 1 1 d . . . . .
H16 H 1.266824 0.400932 0.517012 0.032 Uiso 1 1 calc R U . . .
C17 C 1.1671(2) 0.26756(14) 0.43985(14) 0.0216(6) Uani 1 1 d . . . . .
C18 C 1.2584(2) 0.24315(16) 0.43006(16) 0.0271(6) Uani 1 1 d . . . . .
H18 H 1.300426 0.255172 0.405460 0.033 Uiso 1 1 calc R U . . .
C19 C 1.2882(3) 0.20194(17) 0.45565(16) 0.0310(7) Uani 1 1 d . . . . .
H19 H 1.350784 0.186618 0.449134 0.037 Uiso 1 1 calc R U . . .
C20 C 1.2268(3) 0.18277(16) 0.49094(16) 0.0309(7) Uani 1 1 d . . . . .
H20 H 1.246693 0.153898 0.507990 0.037 Uiso 1 1 calc R U . . .
C21 C 1.1366(3) 0.20620(17) 0.50089(16) 0.0297(7) Uani 1 1 d . . . . .
H21 H 1.094189 0.193291 0.524799 0.036 Uiso 1 1 calc R U . . .
C22 C 1.1076(2) 0.24876(16) 0.47594(15) 0.0242(6) Uani 1 1 d . . . . .
H22 H 1.046119 0.265165 0.483808 0.029 Uiso 1 1 calc R U . . .
C23 C 0.9203(3) 0.45917(17) 0.54734(17) 0.0328(7) Uani 1 1 d . . . . .
H23A H 0.875444 0.485352 0.536458 0.049 Uiso 1 1 calc R U . . .
H23B H 0.989278 0.487913 0.568303 0.049 Uiso 1 1 calc R U . . .
H23C H 0.891487 0.444034 0.576111 0.049 Uiso 1 1 calc R U . . .
C24 C 0.7440(2) 0.24724(14) 0.34286(15) 0.0210(6) Uani 1 1 d . . . . .
H24 H 0.749976 0.242363 0.299730 0.025 Uiso 1 1 calc R U . . .
C25 C 0.7353(2) 0.17663(15) 0.33884(15) 0.0230(6) Uani 1 1 d . . . . .
C26 C 0.7738(2) 0.16595(17) 0.38967(18) 0.0292(7) Uani 1 1 d . . . . .
H26 H 0.804683 0.203813 0.429647 0.035 Uiso 1 1 calc R U . . .
C27 C 0.7673(3) 0.10001(19) 0.3823(2) 0.0400(9) Uani 1 1 d . . . . .
H27 H 0.793727 0.093360 0.417363 0.048 Uiso 1 1 calc R U . . .
C28 C 0.7231(3) 0.04421(18) 0.3247(2) 0.0446(10) Uani 1 1 d . . . . .
H28 H 0.720655 -0.000624 0.319638 0.053 Uiso 1 1 calc R U . . .
C29 C 0.6821(3) 0.05444(17) 0.2741(2) 0.0431(10) Uani 1 1 d . . . . .
H29 H 0.649994 0.016365 0.234470 0.052 Uiso 1 1 calc R U . . .
C30 C 0.6877(2) 0.12009(16) 0.28105(17) 0.0304(7) Uani 1 1 d . . . . .
H30 H 0.658880 0.126552 0.246279 0.037 Uiso 1 1 calc R U . . .
C31 C 0.6481(2) 0.27576(15) 0.35914(15) 0.0227(6) Uani 1 1 d . . . . .
C32 C 0.6018(2) 0.27196(16) 0.40702(16) 0.0266(6) Uani 1 1 d . . . . .
H32 H 0.625861 0.247178 0.427693 0.032 Uiso 1 1 calc R U . . .
C33 C 0.5203(2) 0.30431(18) 0.42496(17) 0.0317(7) Uani 1 1 d . . . . .
H33 H 0.490014 0.302227 0.458386 0.038 Uiso 1 1 calc R U . . .
C34 C 0.4832(2) 0.33929(17) 0.39450(18) 0.0335(8) Uani 1 1 d . . . . .
H34 H 0.428039 0.361596 0.407138 0.040 Uiso 1 1 calc R U . . .
C35 C 0.5269(3) 0.34178(17) 0.3453(2) 0.0347(8) Uani 1 1 d . . . . .
H35 H 0.500878 0.365055 0.323572 0.042 Uiso 1 1 calc R U . . .
C36 C 0.6092(2) 0.30994(16) 0.32790(17) 0.0286(7) Uani 1 1 d . . . . .
H36 H 0.638963 0.311694 0.294196 0.034 Uiso 1 1 calc R U . . .
C37 C 0.9807(2) 0.14351(14) 0.16027(14) 0.0184(5) Uani 1 1 d . . . . .
C38 C 1.0742(2) 0.16385(14) 0.14596(14) 0.0196(5) Uani 1 1 d . . . . .
C39 C 1.0788(2) 0.14263(15) 0.08187(14) 0.0211(6) Uani 1 1 d . . . . .
H39 H 1.140829 0.157318 0.071270 0.025 Uiso 1 1 calc R U . . .
C40 C 0.9950(2) 0.10061(14) 0.03332(14) 0.0209(6) Uani 1 1 d . . . . .
C41 C 0.9048(2) 0.07949(15) 0.04993(14) 0.0221(6) Uani 1 1 d . . . . .
H41 H 0.847757 0.049741 0.017120 0.027 Uiso 1 1 calc R U . . .
C42 C 0.8956(2) 0.10055(14) 0.11304(14) 0.0194(5) Uani 1 1 d . . . . .
C43 C 1.1702(2) 0.20463(14) 0.19682(14) 0.0209(6) Uani 1 1 d . . . . .
H43 H 1.146379 0.226677 0.237976 0.025 Uiso 1 1 calc R U . . .
C44 C 1.2425(2) 0.16026(15) 0.20470(15) 0.0219(6) Uani 1 1 d . . . . .
C45 C 1.3171(2) 0.18876(16) 0.26039(16) 0.0279(6) Uani 1 1 d . . . . .
H45 H 1.317013 0.232705 0.293068 0.033 Uiso 1 1 calc R U . . .
C46 C 1.3913(3) 0.15442(18) 0.26910(18) 0.0325(7) Uani 1 1 d . . . . .
H46 H 1.441939 0.174850 0.307232 0.039 Uiso 1 1 calc R U . . .
C47 C 1.3914(2) 0.08978(18) 0.22167(18) 0.0318(7) Uani 1 1 d . . . . .
H47 H 1.442619 0.066068 0.227033 0.038 Uiso 1 1 calc R U . . .
C48 C 1.3168(3) 0.06028(17) 0.16683(17) 0.0296(7) Uani 1 1 d . . . . .
H48 H 1.315800 0.015765 0.134781 0.036 Uiso 1 1 calc R U . . .
C49 C 1.2426(2) 0.09549(16) 0.15816(15) 0.0245(6) Uani 1 1 d . . . . .
H49 H 1.191823 0.074893 0.120087 0.029 Uiso 1 1 calc R U . . .
C50 C 1.2275(2) 0.26253(15) 0.18658(15) 0.0240(6) Uani 1 1 d . . . . .
C51 C 1.3261(3) 0.2664(2) 0.1755(3) 0.0489(11) Uani 1 1 d . . . . .
H51 H 1.361040 0.230979 0.171930 0.059 Uiso 1 1 calc R U . . .
C52 C 1.3752(4) 0.3214(3) 0.1693(3) 0.0708(17) Uani 1 1 d . . . . .
H52 H 1.443778 0.323489 0.162058 0.085 Uiso 1 1 calc R U . . .
C53 C 1.3267(4) 0.3726(2) 0.1735(2) 0.0537(12) Uani 1 1 d . . . . .
H53 H 1.360580 0.409630 0.168235 0.064 Uiso 1 1 calc R U . . .
C54 C 1.2290(4) 0.3703(2) 0.1852(2) 0.0512(11) Uani 1 1 d . . . . .
H54 H 1.194504 0.405928 0.188744 0.061 Uiso 1 1 calc R U . . .
C55 C 1.1803(3) 0.3153(2) 0.1921(2) 0.0398(8) Uani 1 1 d . . . . .
H55 H 1.112561 0.314146 0.200761 0.048 Uiso 1 1 calc R U . . .
C56 C 1.0010(2) 0.07839(17) -0.03511(15) 0.0268(6) Uani 1 1 d . . . . .
H56A H 0.967154 0.030236 -0.060522 0.040 Uiso 1 1 calc R U . . .
H56B H 1.073463 0.084529 -0.039103 0.040 Uiso 1 1 calc R U . . .
H56C H 0.966224 0.105895 -0.050406 0.040 Uiso 1 1 calc R U . . .
C57 C 0.7937(2) 0.07842(15) 0.12904(14) 0.0212(6) Uani 1 1 d . . . . .
H57 H 0.808990 0.091876 0.175501 0.025 Uiso 1 1 calc R U . . .
C58 C 0.7130(2) 0.11762(16) 0.12027(15) 0.0234(6) Uani 1 1 d . . . . .
C59 C 0.7413(2) 0.17969(17) 0.11982(17) 0.0297(7) Uani 1 1 d . . . . .
H59 H 0.811341 0.196442 0.121090 0.036 Uiso 1 1 calc R U . . .
C60 C 0.6679(3) 0.2173(2) 0.1175(2) 0.0422(9) Uani 1 1 d . . . . .
H60 H 0.687793 0.259523 0.116838 0.051 Uiso 1 1 calc R U . . .
C61 C 0.5651(3) 0.1935(2) 0.1162(2) 0.0462(10) Uani 1 1 d . . . . .
H61 H 0.514876 0.219331 0.114731 0.055 Uiso 1 1 calc R U . . .
C62 C 0.5367(3) 0.1323(2) 0.1170(2) 0.0462(10) Uani 1 1 d . . . . .
H62 H 0.466692 0.115866 0.116121 0.055 Uiso 1 1 calc R U . . .
C63 C 0.6097(3) 0.0945(2) 0.11902(19) 0.0337(8) Uani 1 1 d . . . . .
H63 H 0.589225 0.052310 0.119577 0.040 Uiso 1 1 calc R U . . .
C64 C 0.7581(2) 0.00104(16) 0.09516(15) 0.0241(6) Uani 1 1 d . . . . .
C65 C 0.7089(3) -0.03575(18) 0.03136(16) 0.0314(7) Uani 1 1 d . . . . .
H65 H 0.690539 -0.012181 0.008144 0.038 Uiso 1 1 calc R U . . .
C66 C 0.6865(3) -0.1066(2) 0.00153(18) 0.0397(9) Uani 1 1 d . . . . .
H66 H 0.655287 -0.130846 -0.042294 0.048 Uiso 1 1 calc R U . . .
C67 C 0.7089(3) -0.14190(18) 0.0345(2) 0.0399(9) Uani 1 1 d . . . . .
H67 H 0.693616 -0.190297 0.013567 0.048 Uiso 1 1 calc R U . . .
C68 C 0.7540(3) -0.10664(18) 0.09836(19) 0.0343(7) Uani 1 1 d . . . . .
H68 H 0.767501 -0.130682 0.121901 0.041 Uiso 1 1 calc R U . . .
C69 C 0.7794(2) -0.03561(16) 0.12807(16) 0.0260(6) Uani 1 1 d . . . . .
H69 H 0.812000 -0.011718 0.171675 0.031 Uiso 1 1 calc R U . . .
C70 C 0.9811(3) 0.39124(19) 0.2502(2) 0.0406(9) Uani 1 1 d . . . . .
C71 C 1.0156(3) 0.4454(2) 0.2521(2) 0.0402(8) Uani 1 1 d . . . . .
C72 C 1.0571(3) 0.50925(18) 0.25351(19) 0.0368(8) Uani 1 1 d . . . . .
C73 C 1.0020(3) 0.53734(18) 0.22242(19) 0.0357(8) Uani 1 1 d . . . . .
C74 C 1.0406(3) 0.59749(19) 0.2212(2) 0.0389(8) Uani 1 1 d . . . . .
H74 H 0.999594 0.614617 0.198694 0.047 Uiso 1 1 calc R U . . .
C75 C 1.1396(3) 0.6320(2) 0.2531(2) 0.0427(9) Uani 1 1 d . . . . .
H75 H 1.167864 0.672969 0.252267 0.051 Uiso 1 1 calc R U . . .
C76 C 1.1991(3) 0.6065(2) 0.2869(2) 0.0450(9) Uani 1 1 d . . . . .
H76 H 1.266746 0.630817 0.309947 0.054 Uiso 1 1 calc R U . . .
C77 C 1.1585(3) 0.5463(2) 0.2863(2) 0.0451(9) Uani 1 1 d . . . . .
H77 H 1.199450 0.528887 0.308547 0.054 Uiso 1 1 calc R U . . .
Cu2 Cu 0.32908(3) 0.17775(2) 0.75470(2) 0.02327(12) Uani 1 1 d . . . . .
F2 F 0.0232(2) -0.01857(14) 0.63071(12) 0.0540(6) Uani 1 1 d . . . . .
N3 N 0.4725(2) 0.29518(12) 0.76510(12) 0.0222(5) Uani 1 1 d . . . . .
N4 N 0.53051(19) 0.20390(12) 0.72323(11) 0.0194(5) Uani 1 1 d . . . . .
C78 C 0.4505(2) 0.22793(14) 0.74906(14) 0.0202(6) Uani 1 1 d . . . . .
C79 C 0.5657(2) 0.31315(15) 0.75018(15) 0.0259(6) Uani 1 1 d . . . . .
H79 H 0.597806 0.357345 0.757521 0.031 Uiso 1 1 calc R U . . .
C80 C 0.6019(2) 0.25550(15) 0.72319(14) 0.0239(6) Uani 1 1 d . . . . .
H80 H 0.663942 0.251056 0.707278 0.029 Uiso 1 1 calc R U . . .
C81 C 0.4103(2) 0.33863(14) 0.80303(15) 0.0234(6) Uani 1 1 d . . . . .
C82 C 0.3194(3) 0.34583(15) 0.77277(15) 0.0264(6) Uani 1 1 d . . . . .
C83 C 0.2544(3) 0.38031(16) 0.81126(16) 0.0284(7) Uani 1 1 d . . . . .
H83 H 0.192853 0.386581 0.792164 0.034 Uiso 1 1 calc R U . . .
C84 C 0.2773(3) 0.40595(16) 0.87730(16) 0.0293(7) Uani 1 1 d . . . . .
C85 C 0.3697(3) 0.39965(16) 0.90514(16) 0.0286(7) Uani 1 1 d . . . . .
H85 H 0.386577 0.418126 0.950085 0.034 Uiso 1 1 calc R U . . .
C86 C 0.4387(3) 0.36685(14) 0.86882(15) 0.0247(6) Uani 1 1 d . . . . .
C87 C 0.2974(3) 0.32079(15) 0.70155(15) 0.0257(6) Uani 1 1 d . . . . .
H87 H 0.321129 0.276827 0.682239 0.031 Uiso 1 1 calc R U . . .
C88 C 0.3627(3) 0.36990(16) 0.68391(16) 0.0282(7) Uani 1 1 d . . . . .
C89 C 0.3645(3) 0.34964(17) 0.61970(16) 0.0289(7) Uani 1 1 d . . . . .
H89 H 0.324483 0.306813 0.588186 0.035 Uiso 1 1 calc R U . . .
C90 C 0.4243(3) 0.3917(2) 0.60173(19) 0.0423(9) Uani 1 1 d . . . . .
H90 H 0.427687 0.376692 0.558227 0.051 Uiso 1 1 calc R U . . .
C91 C 0.4791(4) 0.4557(3) 0.6473(2) 0.0628(14) Uani 1 1 d . . . . .
H91 H 0.518368 0.485251 0.635024 0.075 Uiso 1 1 calc R U . . .
C92 C 0.4760(5) 0.4757(3) 0.7099(2) 0.0692(17) Uani 1 1 d . . . . .
H92 H 0.513868 0.519327 0.741257 0.083 Uiso 1 1 calc R U . . .
C93 C 0.4182(4) 0.4333(2) 0.72847(19) 0.0499(11) Uani 1 1 d . . . . .
H93 H 0.417041 0.448161 0.772232 0.060 Uiso 1 1 calc R U . . .
C94 C 0.1824(3) 0.30465(17) 0.67315(15) 0.0311(7) Uani 1 1 d . . . . .
C95 C 0.1200(3) 0.2462(2) 0.66735(19) 0.0448(9) Uani 1 1 d . . . . .
H95 H 0.148882 0.217135 0.681137 0.054 Uiso 1 1 calc R U . . .
C96 C 0.0136(4) 0.2299(3) 0.6410(2) 0.0593(14) Uani 1 1 d . . . . .
H96 H -0.028300 0.189628 0.636936 0.071 Uiso 1 1 calc R U . . .
C97 C -0.0296(4) 0.2705(3) 0.6213(2) 0.0598(13) Uani 1 1 d . . . . .
H97 H -0.101117 0.258794 0.603243 0.072 Uiso 1 1 calc R U . . .
C98 C 0.0307(3) 0.3287(3) 0.6277(2) 0.0520(11) Uani 1 1 d . . . . .
H98 H 0.000650 0.357845 0.614629 0.062 Uiso 1 1 calc R U . . .
C99 C 0.1361(3) 0.3458(2) 0.65338(18) 0.0391(8) Uani 1 1 d . . . . .
H99 H 0.176798 0.386374 0.657339 0.047 Uiso 1 1 calc R U . . .
C100 C 0.2014(3) 0.43945(19) 0.91691(17) 0.0363(8) Uani 1 1 d . . . . .
H10A H 0.185218 0.476206 0.907811 0.054 Uiso 1 1 calc R U . . .
H10B H 0.231796 0.458273 0.962125 0.054 Uiso 1 1 calc R U . . .
H10C H 0.137984 0.405565 0.906439 0.054 Uiso 1 1 calc R U . . .
C101 C 0.5455(3) 0.36564(16) 0.89806(15) 0.0278(7) Uani 1 1 d . . . . .
H101 H 0.564505 0.323866 0.866303 0.033 Uiso 1 1 calc R U . . .
C102 C 0.6244(3) 0.42664(19) 0.90427(16) 0.0367(8) Uani 1 1 d . . . . .
C103 C 0.5979(4) 0.4892(2) 0.91687(19) 0.0426(9) Uani 1 1 d . . . . .
H103 H 0.528898 0.493838 0.920547 0.051 Uiso 1 1 calc R U . . .
C104 C 0.6700(4) 0.5450(2) 0.9242(2) 0.0507(10) Uani 1 1 d . . . . .
H104 H 0.651675 0.587771 0.934784 0.061 Uiso 1 1 calc R U . . .
C105 C 0.7668(4) 0.5368(3) 0.9158(2) 0.0584(13) Uani 1 1 d . . . . .
H105 H 0.815313 0.573997 0.918776 0.070 Uiso 1 1 calc R U . . .
C106 C 0.7967(4) 0.4776(3) 0.9034(2) 0.0595(13) Uani 1 1 d . . . . .
H106 H 0.865467 0.473546 0.898682 0.071 Uiso 1 1 calc R U . . .
C107 C 0.7238(4) 0.4213(2) 0.8976(2) 0.0539(12) Uani 1 1 d . . . . .
H107 H 0.744275 0.379531 0.889019 0.065 Uiso 1 1 calc R U . . .
C108 C 0.5507(2) 0.35879(16) 0.95912(16) 0.0269(6) Uani 1 1 d . . . . .
C109 C 0.5193(4) 0.2947(2) 0.9548(2) 0.0560(12) Uani 1 1 d . . . . .
H109 H 0.491493 0.257000 0.914217 0.067 Uiso 1 1 calc R U . . .
C110 C 0.5275(5) 0.2847(2) 1.0076(3) 0.0619(13) Uani 1 1 d . . . . .
H110 H 0.505732 0.240445 1.003612 0.074 Uiso 1 1 calc R U . . .
C111 C 0.5679(3) 0.3399(2) 1.0673(2) 0.0411(9) Uani 1 1 d . . . . .
H111 H 0.574681 0.333372 1.104228 0.049 Uiso 1 1 calc R U . . .
C112 C 0.5979(4) 0.4036(2) 1.07229(19) 0.0439(9) Uani 1 1 d . . . . .
H112 H 0.624040 0.441693 1.112857 0.053 Uiso 1 1 calc R U . . .
C113 C 0.5899(3) 0.41221(17) 1.01797(18) 0.0377(8) Uani 1 1 d . . . . .
H113 H 0.612311 0.456343 1.021763 0.045 Uiso 1 1 calc R U . . .
C114 C 0.5334(2) 0.13288(14) 0.69854(14) 0.0188(5) Uani 1 1 d . . . . .
C115 C 0.5880(2) 0.11067(15) 0.73671(14) 0.0206(6) Uani 1 1 d . . . . .
C116 C 0.5850(2) 0.04079(15) 0.71171(14) 0.0206(6) Uani 1 1 d . . . . .
H116 H 0.623318 0.024573 0.736246 0.025 Uiso 1 1 calc R U . . .
C117 C 0.5274(2) -0.00567(14) 0.65190(14) 0.0200(5) Uani 1 1 d . . . . .
C118 C 0.4728(2) 0.01846(14) 0.61566(14) 0.0207(6) Uani 1 1 d . . . . .
H118 H 0.433002 -0.013001 0.574872 0.025 Uiso 1 1 calc R U . . .
C119 C 0.4753(2) 0.08796(14) 0.63799(14) 0.0192(5) Uani 1 1 d . . . . .
C120 C 0.6480(2) 0.16145(15) 0.80283(14) 0.0232(6) Uani 1 1 d . . . . .
H120 H 0.613502 0.201194 0.816482 0.028 Uiso 1 1 calc R U . . .
C121 C 0.6382(2) 0.13484(15) 0.85176(14) 0.0231(6) Uani 1 1 d . . . . .
C122 C 0.5397(3) 0.11130(17) 0.85766(16) 0.0286(7) Uani 1 1 d . . . . .
H122 H 0.481420 0.107847 0.828634 0.034 Uiso 1 1 calc R U . . .
C123 C 0.5249(3) 0.09274(17) 0.90522(17) 0.0310(7) Uani 1 1 d . . . . .
H123 H 0.457206 0.076412 0.908262 0.037 Uiso 1 1 calc R U . . .
C124 C 0.6095(3) 0.09819(17) 0.94817(16) 0.0313(7) Uani 1 1 d . . . . .
H124 H 0.599947 0.086390 0.981225 0.038 Uiso 1 1 calc R U . . .
C125 C 0.7077(3) 0.12092(18) 0.94252(17) 0.0332(7) Uani 1 1 d . . . . .
H125 H 0.765775 0.124391 0.971699 0.040 Uiso 1 1 calc R U . . .
C126 C 0.7225(3) 0.13883(16) 0.89432(16) 0.0274(6) Uani 1 1 d . . . . .
H126 H 0.790396 0.153806 0.890601 0.033 Uiso 1 1 calc R U . . .
C127 C 0.7586(3) 0.18961(17) 0.80222(16) 0.0271(6) Uani 1 1 d . . . . .
C128 C 0.8087(3) 0.25356(19) 0.85228(19) 0.0395(8) Uani 1 1 d . . . . .
H128 H 0.773926 0.277196 0.885273 0.047 Uiso 1 1 calc R U . . .
C129 C 0.9085(3) 0.2824(2) 0.8539(2) 0.0496(11) Uani 1 1 d . . . . .
H129 H 0.941278 0.326103 0.887465 0.060 Uiso 1 1 calc R U . . .
C130 C 0.9606(3) 0.2475(2) 0.8065(2) 0.0476(11) Uani 1 1 d . . . . .
H130 H 1.029389 0.266934 0.807934 0.057 Uiso 1 1 calc R U . . .
C131 C 0.9120(3) 0.1843(2) 0.7571(2) 0.0419(9) Uani 1 1 d . . . . .
H131 H 0.947404 0.160498 0.724472 0.050 Uiso 1 1 calc R U . . .
C132 C 0.8111(3) 0.15547(18) 0.75505(18) 0.0329(7) Uani 1 1 d . . . . .
H132 H 0.778138 0.112098 0.721049 0.039 Uiso 1 1 calc R U . . .
C133 C 0.5220(2) -0.08113(14) 0.62715(15) 0.0237(6) Uani 1 1 d . . . . .
H13A H 0.589717 -0.088721 0.639776 0.036 Uiso 1 1 calc R U . . .
H13B H 0.502076 -0.104041 0.580669 0.036 Uiso 1 1 calc R U . . .
H13C H 0.470748 -0.099620 0.644927 0.036 Uiso 1 1 calc R U . . .
C134 C 0.4226(2) 0.11650(14) 0.59779(14) 0.0210(6) Uani 1 1 d . . . . .
H134 H 0.392809 0.154048 0.627438 0.025 Uiso 1 1 calc R U . . .
C135 C 0.3321(2) 0.06554(14) 0.54638(15) 0.0219(6) Uani 1 1 d . . . . .
C136 C 0.2413(3) 0.04791(17) 0.56476(17) 0.0297(7) Uani 1 1 d . . . . .
H136 H 0.238740 0.066070 0.608648 0.036 Uiso 1 1 calc R U . . .
C137 C 0.1550(3) 0.00431(19) 0.51975(19) 0.0360(8) Uani 1 1 d . . . . .
H137 H 0.093996 -0.007531 0.532841 0.043 Uiso 1 1 calc R U . . .
C138 C 0.1578(3) -0.02215(18) 0.45535(19) 0.0374(8) Uani 1 1 d . . . . .
H138 H 0.098400 -0.051533 0.424352 0.045 Uiso 1 1 calc R U . . .
C139 C 0.2468(3) -0.00554(17) 0.43685(16) 0.0321(7) Uani 1 1 d . . . . .
H139 H 0.249106 -0.024077 0.392907 0.039 Uiso 1 1 calc R U . . .
C140 C 0.3341(3) 0.03836(15) 0.48207(15) 0.0259(6) Uani 1 1 d . . . . .
H140 H 0.395073 0.049656 0.468689 0.031 Uiso 1 1 calc R U . . .
C141 C 0.5040(2) 0.15021(15) 0.57461(14) 0.0224(6) Uani 1 1 d . . . . .
C142 C 0.5908(3) 0.12398(16) 0.55783(15) 0.0270(6) Uani 1 1 d . . . . .
H142 H 0.597387 0.082091 0.557709 0.032 Uiso 1 1 calc R U . . .
C143 C 0.6681(3) 0.15790(19) 0.54122(17) 0.0339(7) Uani 1 1 d . . . . .
H143 H 0.726686 0.139068 0.529707 0.041 Uiso 1 1 calc R U . . .
C144 C 0.6595(3) 0.2195(2) 0.54152(18) 0.0369(8) Uani 1 1 d . . . . .
H144 H 0.712431 0.243164 0.530773 0.044 Uiso 1 1 calc R U . . .
C145 C 0.5729(3) 0.24591(18) 0.55763(18) 0.0358(8) Uani 1 1 d . . . . .
H145 H 0.566589 0.287878 0.557856 0.043 Uiso 1 1 calc R U . . .
C146 C 0.4954(3) 0.21136(16) 0.57345(16) 0.0284(7) Uani 1 1 d . . . . .
H146 H 0.435928 0.229559 0.583614 0.034 Uiso 1 1 calc R U . . .
C147 C 0.2055(3) 0.12514(16) 0.75138(17) 0.0287(7) Uani 1 1 d . . . . .
C148 C 0.1252(3) 0.08964(16) 0.74588(16) 0.0279(7) Uani 1 1 d . . . . .
C149 C 0.0283(2) 0.04717(16) 0.73886(16) 0.0262(6) Uani 1 1 d . . . . .
C150 C -0.0218(3) 0.05875(16) 0.79040(17) 0.0302(7) Uani 1 1 d . . . . .
H150 H 0.009723 0.094935 0.831239 0.036 Uiso 1 1 calc R U . . .
C151 C -0.1158(3) 0.01846(17) 0.78265(18) 0.0306(7) Uani 1 1 d . . . . .
H151 H -0.148414 0.027489 0.818032 0.037 Uiso 1 1 calc R U . . .
C152 C -0.1631(2) -0.03512(17) 0.72359(18) 0.0303(7) Uani 1 1 d . . . . .
H152 H -0.227566 -0.062828 0.718528 0.036 Uiso 1 1 calc R U . . .
C153 C -0.1153(3) -0.04789(18) 0.67195(18) 0.0327(7) Uani 1 1 d . . . . .
H153 H -0.146823 -0.084392 0.631283 0.039 Uiso 1 1 calc R U . . .
C154 C -0.0212(3) -0.00684(17) 0.68036(16) 0.0284(7) Uani 1 1 d . . . . .
Cl1A Cl 0.80167(16) 0.71836(9) 0.07274(10) 0.0786(5) Uani 0.858(2) 1 d D . P A 1
Cl2A Cl 0.87573(18) 0.72739(9) -0.03411(9) 0.0832(5) Uani 0.858(2) 1 d D . P A 1
C155 C 0.9035(4) 0.7493(3) 0.0461(2) 0.0499(12) Uani 0.858(2) 1 d D . P A 1
H15A H 0.921929 0.799593 0.070914 0.060 Uiso 0.858(2) 1 calc R U P A 1
H15B H 0.964385 0.731454 0.054433 0.060 Uiso 0.858(2) 1 calc R U P A 1
Cl1B Cl 0.6965(9) 0.7229(5) 0.0640(5) 0.0786(5) Uani 0.142(2) 1 d D . P A 2
Cl2B Cl 0.7835(11) 0.7184(6) -0.0396(5) 0.0832(5) Uani 0.142(2) 1 d D . P A 2
C156 C 0.8138(12) 0.7397(15) 0.0410(7) 0.0499(12) Uani 0.142(2) 1 d D . P A 2
H15C H 0.847696 0.788407 0.066335 0.060 Uiso 0.142(2) 1 calc R U P A 2
H15D H 0.861223 0.711935 0.047747 0.060 Uiso 0.142(2) 1 calc R U P A 2
Cl3A Cl 0.05481(19) 0.59210(11) 0.95605(13) 0.0844(6) Uani 0.738(2) 1 d D . P B 1
Cl4A Cl 0.16704(19) 0.71962(10) 0.97276(11) 0.0889(7) Uani 0.738(2) 1 d D . P B 1
C157 C 0.1037(9) 0.6374(3) 0.9175(3) 0.092(3) Uani 0.738(2) 1 d D . P B 1
H15E H 0.152355 0.613603 0.891807 0.111 Uiso 0.738(2) 1 calc R U P B 1
H15F H 0.046502 0.639290 0.888365 0.111 Uiso 0.738(2) 1 calc R U P B 1
Cl3B Cl 0.1114(6) 0.6243(3) 0.9649(4) 0.0844(6) Uani 0.262(2) 1 d D . P B 2
Cl4B Cl 0.0667(5) 0.7329(3) 0.9385(3) 0.0889(7) Uani 0.262(2) 1 d D . P B 2
C158 C 0.1416(16) 0.6722(8) 0.9253(9) 0.092(3) Uani 0.262(2) 1 d D . P B 2
H15G H 0.215440 0.695082 0.940118 0.111 Uiso 0.262(2) 1 calc R U P B 2
H15H H 0.130308 0.641384 0.879093 0.111 Uiso 0.262(2) 1 calc R U P B 2
Cl5A Cl 0.6969(2) 0.39231(11) 0.22962(9) 0.0685(6) Uani 0.687(3) 1 d D . P C 1
Cl5B Cl 0.6357(4) 0.4030(3) 0.2374(2) 0.0685(6) Uani 0.313(3) 1 d D . P C 2
Cl6A Cl 0.76825(16) 0.48209(12) 0.36314(9) 0.0588(5) Uani 0.687(3) 1 d D . P C 1
Cl6B Cl 0.7911(4) 0.4556(3) 0.3658(2) 0.0588(5) Uani 0.313(3) 1 d D . P C 2
C159 C 0.7762(6) 0.4663(3) 0.2872(3) 0.0551(16) Uani 0.687(3) 1 d D . P C 1
H15I H 0.848400 0.464352 0.281940 0.066 Uiso 0.687(3) 1 calc R U P C 1
H15J H 0.759071 0.504848 0.280666 0.066 Uiso 0.687(3) 1 calc R U P C 1
C160 C 0.7567(12) 0.4496(10) 0.2889(6) 0.0551(16) Uani 0.313(3) 1 d D . P C 2
H16A H 0.763519 0.496901 0.295005 0.066 Uiso 0.313(3) 1 calc R U P C 2
H16B H 0.810377 0.430736 0.265215 0.066 Uiso 0.313(3) 1 calc R U P C 2

loop_
_atom_site_aniso_label
_atom_site_aniso_U_11
_atom_site_aniso_U_22
_atom_site_aniso_U_33
_atom_site_aniso_U_23
_atom_site_aniso_U_13
_atom_site_aniso_U_12
Cu1 0.0365(3) 0.0258(2) 0.0295(3) 0.0177(2) 0.0100(2) 0.01293(19)
F1 0.0570(15) 0.0468(13) 0.0614(16) 0.0304(13) 0.0066(12) 0.0070(11)
N1 0.0174(10) 0.0176(11) 0.0165(12) 0.0082(9) 0.0027(9) 0.0031(8)
N2 0.0178(11) 0.0184(11) 0.0152(12) 0.0075(9) 0.0020(9) 0.0026(8)
C1 0.0148(12) 0.0208(13) 0.0175(14) 0.0080(11) 0.0018(10) 0.0027(10)
C2 0.0188(12) 0.0186(12) 0.0201(14) 0.0104(11) 0.0031(11) 0.0039(10)
C3 0.0184(12) 0.0177(12) 0.0199(14) 0.0081(11) 0.0017(11) 0.0038(10)
C4 0.0200(13) 0.0170(12) 0.0172(14) 0.0091(11) 0.0039(11) 0.0048(10)
C5 0.0184(13) 0.0226(13) 0.0192(14) 0.0098(11) 0.0048(11) 0.0053(10)
C6 0.0192(13) 0.0229(14) 0.0200(15) 0.0046(12) 0.0016(11) 0.0011(11)
C7 0.0234(14) 0.0218(13) 0.0235(15) 0.0080(12) 0.0055(12) 0.0053(11)
C8 0.0202(13) 0.0219(13) 0.0249(15) 0.0098(12) 0.0059(12) 0.0061(11)
C9 0.0181(13) 0.0198(13) 0.0207(14) 0.0101(11) 0.0033(11) 0.0037(10)
C10 0.0167(12) 0.0228(13) 0.0163(14) 0.0059(11) 0.0037(10) 0.0042(10)
C11 0.0159(12) 0.0255(14) 0.0228(15) 0.0079(12) 0.0060(11) 0.0061(11)
C12 0.0194(13) 0.0340(16) 0.0287(17) 0.0158(14) 0.0041(12) 0.0042(12)
C13 0.0235(15) 0.0409(18) 0.043(2) 0.0262(17) 0.0073(14) 0.0060(13)
C14 0.0253(15) 0.0279(16) 0.045(2) 0.0148(15) 0.0113(14) 0.0019(12)
C15 0.0226(15) 0.0299(16) 0.0301(18) 0.0025(14) 0.0037(13) -0.0009(12)
C16 0.0226(14) 0.0295(15) 0.0218(16) 0.0065(13) 0.0058(12) 0.0012(12)
C17 0.0197(13) 0.0202(13) 0.0170(14) 0.0028(11) -0.0005(11) 0.0032(10)
C18 0.0217(14) 0.0291(15) 0.0256(16) 0.0079(13) 0.0043(12) 0.0069(12)
C19 0.0289(16) 0.0274(15) 0.0276(17) 0.0042(13) -0.0002(13) 0.0119(13)
C20 0.0392(18) 0.0243(15) 0.0232(16) 0.0071(13) -0.0043(13) 0.0100(13)
C21 0.0345(17) 0.0294(16) 0.0221(16) 0.0099(13) 0.0030(13) 0.0062(13)
C22 0.0229(14) 0.0290(15) 0.0203(15) 0.0101(12) 0.0047(12) 0.0083(11)
C23 0.0269(15) 0.0288(16) 0.0298(18) 0.0013(14) 0.0070(13) 0.0070(12)
C24 0.0171(13) 0.0210(13) 0.0229(15) 0.0085(11) 0.0034(11) 0.0033(10)
C25 0.0189(13) 0.0207(13) 0.0285(16) 0.0091(12) 0.0099(12) 0.0041(10)
C26 0.0266(15) 0.0287(15) 0.0384(19) 0.0182(14) 0.0140(14) 0.0080(12)
C27 0.0407(19) 0.0392(19) 0.061(3) 0.0351(19) 0.0280(18) 0.0176(16)
C28 0.050(2) 0.0248(16) 0.070(3) 0.0240(18) 0.038(2) 0.0126(15)
C29 0.0408(19) 0.0208(15) 0.055(2) 0.0043(16) 0.0278(18) -0.0010(14)
C30 0.0260(15) 0.0244(15) 0.0314(18) 0.0043(13) 0.0117(13) 0.0003(12)
C31 0.0167(13) 0.0198(13) 0.0259(16) 0.0066(12) 0.0018(11) 0.0016(10)
C32 0.0193(13) 0.0301(15) 0.0254(16) 0.0092(13) 0.0032(12) 0.0031(11)
C33 0.0217(14) 0.0346(17) 0.0315(18) 0.0086(14) 0.0071(13) 0.0053(13)
C34 0.0192(14) 0.0264(15) 0.043(2) 0.0054(14) 0.0036(13) 0.0053(12)
C35 0.0254(15) 0.0266(15) 0.051(2) 0.0183(15) 0.0013(15) 0.0069(12)
C36 0.0234(14) 0.0273(15) 0.0350(18) 0.0153(14) 0.0037(13) 0.0039(12)
C37 0.0190(13) 0.0199(12) 0.0161(14) 0.0078(11) 0.0039(11) 0.0052(10)
C38 0.0202(13) 0.0180(12) 0.0182(14) 0.0069(11) 0.0028(11) 0.0022(10)
C39 0.0200(13) 0.0233(13) 0.0200(15) 0.0103(12) 0.0051(11) 0.0027(11)
C40 0.0230(13) 0.0215(13) 0.0184(14) 0.0092(11) 0.0043(11) 0.0047(11)
C41 0.0212(13) 0.0239(14) 0.0186(14) 0.0089(12) 0.0014(11) 0.0021(11)
C42 0.0195(13) 0.0210(13) 0.0192(14) 0.0105(11) 0.0036(11) 0.0047(10)
C43 0.0188(13) 0.0214(13) 0.0184(14) 0.0063(11) 0.0026(11) 0.0023(10)
C44 0.0200(13) 0.0238(14) 0.0221(15) 0.0130(12) 0.0025(11) -0.0021(11)
C45 0.0280(15) 0.0266(15) 0.0247(16) 0.0120(13) -0.0015(13) -0.0030(12)
C46 0.0267(15) 0.0346(17) 0.0374(19) 0.0231(15) -0.0042(14) -0.0043(13)
C47 0.0233(15) 0.0411(18) 0.045(2) 0.0322(17) 0.0075(14) 0.0062(13)
C48 0.0306(16) 0.0303(16) 0.0347(18) 0.0200(14) 0.0106(14) 0.0064(13)
C49 0.0254(14) 0.0251(14) 0.0219(15) 0.0109(12) 0.0035(12) 0.0025(11)
C50 0.0255(14) 0.0197(13) 0.0221(15) 0.0083(12) -0.0019(12) 0.0001(11)
C51 0.0291(18) 0.050(2) 0.089(3) 0.049(2) 0.019(2) 0.0098(16)
C52 0.035(2) 0.080(4) 0.135(5) 0.085(4) 0.017(3) 0.004(2)
C53 0.051(2) 0.039(2) 0.070(3) 0.039(2) -0.018(2) -0.0163(18)
C54 0.079(3) 0.0308(19) 0.049(3) 0.0219(18) 0.009(2) 0.019(2)
C55 0.050(2) 0.0366(19) 0.041(2) 0.0214(17) 0.0159(17) 0.0191(16)
C56 0.0270(15) 0.0332(16) 0.0188(15) 0.0113(13) 0.0055(12) 0.0036(12)
C57 0.0186(13) 0.0277(14) 0.0168(14) 0.0113(12) 0.0010(11) 0.0016(11)
C58 0.0219(14) 0.0315(15) 0.0195(15) 0.0139(12) 0.0052(11) 0.0058(12)
C59 0.0242(15) 0.0323(16) 0.0337(18) 0.0156(14) 0.0090(13) 0.0054(12)
C60 0.039(2) 0.0373(19) 0.061(3) 0.0279(19) 0.0208(19) 0.0161(16)
C61 0.0364(19) 0.057(2) 0.067(3) 0.041(2) 0.0236(19) 0.0252(18)
C62 0.0268(17) 0.074(3) 0.070(3) 0.057(3) 0.0197(18) 0.0183(18)
C63 0.0236(15) 0.051(2) 0.044(2) 0.0363(18) 0.0095(14) 0.0090(14)
C64 0.0210(13) 0.0283(15) 0.0214(15) 0.0108(12) 0.0049(11) 0.0011(11)
C65 0.0282(16) 0.0367(17) 0.0238(16) 0.0140(14) -0.0003(13) -0.0056(13)
C66 0.0380(19) 0.0373(19) 0.0266(18) 0.0059(15) 0.0013(15) -0.0105(15)
C67 0.041(2) 0.0259(16) 0.044(2) 0.0108(15) 0.0115(17) -0.0032(14)
C68 0.0318(17) 0.0317(17) 0.043(2) 0.0200(16) 0.0115(15) 0.0054(13)
C69 0.0226(14) 0.0300(15) 0.0262(16) 0.0138(13) 0.0056(12) 0.0040(12)
C70 0.055(2) 0.0292(17) 0.048(2) 0.0213(17) 0.0233(19) 0.0167(16)
C71 0.051(2) 0.0362(19) 0.045(2) 0.0247(17) 0.0148(18) 0.0179(16)
C72 0.046(2) 0.0307(17) 0.041(2) 0.0187(16) 0.0187(17) 0.0139(15)
C73 0.0355(18) 0.0315(17) 0.042(2) 0.0181(16) 0.0119(16) 0.0062(14)
C74 0.049(2) 0.0351(18) 0.044(2) 0.0244(17) 0.0180(18) 0.0154(16)
C75 0.050(2) 0.0348(18) 0.050(2) 0.0237(18) 0.0220(19) 0.0069(16)
C76 0.041(2) 0.045(2) 0.045(2) 0.0187(18) 0.0124(18) 0.0023(17)
C77 0.047(2) 0.048(2) 0.049(2) 0.027(2) 0.0125(19) 0.0159(18)
Cu2 0.0259(2) 0.0176(2) 0.0259(2) 0.00929(18) 0.00938(18) 0.00220(16)
F2 0.0549(14) 0.0645(16) 0.0411(14) 0.0235(12) 0.0132(11) 0.0077(12)
N3 0.0300(13) 0.0156(11) 0.0196(12) 0.0068(9) 0.0077(10) 0.0026(9)
N4 0.0234(12) 0.0175(11) 0.0161(12) 0.0072(9) 0.0040(9) 0.0027(9)
C78 0.0268(14) 0.0144(12) 0.0166(14) 0.0056(11) 0.0040(11) 0.0013(10)
C79 0.0329(16) 0.0187(13) 0.0223(15) 0.0072(12) 0.0094(13) -0.0022(11)
C80 0.0269(14) 0.0225(14) 0.0186(14) 0.0082(12) 0.0050(12) -0.0018(11)
C81 0.0351(16) 0.0127(12) 0.0196(15) 0.0048(11) 0.0082(12) 0.0036(11)
C82 0.0403(17) 0.0164(13) 0.0211(15) 0.0073(11) 0.0075(13) 0.0053(12)
C83 0.0382(17) 0.0246(14) 0.0227(16) 0.0098(13) 0.0056(13) 0.0119(13)
C84 0.0441(18) 0.0214(14) 0.0230(16) 0.0085(12) 0.0089(14) 0.0125(13)
C85 0.0422(18) 0.0214(14) 0.0192(15) 0.0058(12) 0.0063(13) 0.0094(13)
C86 0.0349(16) 0.0148(12) 0.0218(15) 0.0065(11) 0.0054(13) 0.0043(11)
C87 0.0381(17) 0.0172(13) 0.0202(15) 0.0070(11) 0.0074(13) 0.0048(12)
C88 0.0349(16) 0.0261(15) 0.0228(16) 0.0125(13) 0.0026(13) 0.0024(13)
C89 0.0311(16) 0.0325(16) 0.0247(16) 0.0139(14) 0.0062(13) 0.0087(13)
C90 0.0390(19) 0.059(2) 0.032(2) 0.0267(19) 0.0063(16) 0.0026(17)
C91 0.056(3) 0.079(3) 0.054(3) 0.047(3) -0.005(2) -0.025(2)
C92 0.086(4) 0.058(3) 0.044(3) 0.028(2) -0.015(2) -0.037(3)
C93 0.074(3) 0.038(2) 0.0256(19) 0.0145(16) -0.0052(19) -0.0150(19)
C94 0.0409(18) 0.0307(16) 0.0153(15) 0.0064(13) 0.0069(13) 0.0008(14)
C95 0.052(2) 0.046(2) 0.030(2) 0.0195(17) 0.0011(17) -0.0098(18)
C96 0.053(3) 0.074(3) 0.033(2) 0.019(2) 0.0074(19) -0.021(2)
C97 0.041(2) 0.090(4) 0.033(2) 0.018(2) 0.0104(18) 0.004(2)
C98 0.046(2) 0.070(3) 0.036(2) 0.016(2) 0.0115(18) 0.026(2)
C99 0.0411(19) 0.0406(19) 0.0323(19) 0.0109(16) 0.0113(16) 0.0153(16)
C100 0.046(2) 0.0379(18) 0.0231(17) 0.0082(14) 0.0094(15) 0.0214(16)
C101 0.0334(16) 0.0220(14) 0.0201(15) 0.0025(12) 0.0055(13) 0.0061(12)
C102 0.0430(19) 0.0360(18) 0.0181(16) 0.0040(14) 0.0058(14) -0.0023(15)
C103 0.058(2) 0.0360(19) 0.033(2) 0.0203(16) -0.0011(17) 0.0014(17)
C104 0.069(3) 0.041(2) 0.041(2) 0.0225(19) 0.003(2) 0.002(2)
C105 0.083(4) 0.050(3) 0.040(2) 0.021(2) 0.020(2) -0.001(2)
C106 0.058(3) 0.057(3) 0.052(3) 0.013(2) 0.032(2) 0.006(2)
C107 0.053(2) 0.036(2) 0.058(3) 0.0066(19) 0.026(2) 0.0055(18)
C108 0.0290(15) 0.0228(14) 0.0246(16) 0.0078(12) 0.0019(12) 0.0062(12)
C109 0.091(4) 0.0266(18) 0.037(2) 0.0113(17) 0.003(2) -0.010(2)
C110 0.093(4) 0.036(2) 0.060(3) 0.029(2) 0.008(3) 0.002(2)
C111 0.046(2) 0.050(2) 0.041(2) 0.0328(19) 0.0079(17) 0.0132(17)
C112 0.066(3) 0.0364(19) 0.0269(19) 0.0154(16) -0.0004(18) 0.0072(18)
C113 0.061(2) 0.0220(15) 0.0282(18) 0.0120(14) 0.0029(16) 0.0076(15)
C114 0.0220(13) 0.0189(13) 0.0175(14) 0.0094(11) 0.0067(11) 0.0045(10)
C115 0.0221(13) 0.0219(13) 0.0169(14) 0.0084(11) 0.0040(11) 0.0031(11)
C116 0.0238(13) 0.0229(13) 0.0187(14) 0.0122(11) 0.0039(11) 0.0073(11)
C117 0.0237(13) 0.0194(13) 0.0185(14) 0.0095(11) 0.0064(11) 0.0052(10)
C118 0.0250(14) 0.0194(13) 0.0171(14) 0.0074(11) 0.0040(11) 0.0058(11)
C119 0.0225(13) 0.0189(13) 0.0167(14) 0.0080(11) 0.0052(11) 0.0052(10)
C120 0.0286(15) 0.0218(13) 0.0175(14) 0.0089(12) 0.0015(12) 0.0032(11)
C121 0.0305(15) 0.0210(13) 0.0147(14) 0.0066(11) 0.0025(12) 0.0032(11)
C122 0.0309(16) 0.0314(16) 0.0216(16) 0.0120(13) 0.0027(13) 0.0031(13)
C123 0.0381(17) 0.0285(15) 0.0280(17) 0.0141(14) 0.0116(14) 0.0041(13)
C124 0.050(2) 0.0270(15) 0.0214(16) 0.0136(13) 0.0125(14) 0.0093(14)
C125 0.0423(19) 0.0346(17) 0.0254(17) 0.0175(14) 0.0017(14) 0.0077(14)
C126 0.0311(16) 0.0299(15) 0.0229(16) 0.0141(13) 0.0032(13) 0.0059(12)
C127 0.0300(16) 0.0300(15) 0.0254(16) 0.0198(13) -0.0014(13) 0.0002(12)
C128 0.044(2) 0.0314(17) 0.037(2) 0.0169(16) 0.0002(16) -0.0056(15)
C129 0.047(2) 0.040(2) 0.053(3) 0.027(2) -0.010(2) -0.0151(17)
C130 0.0295(18) 0.056(2) 0.071(3) 0.048(2) -0.0009(19) -0.0048(17)
C131 0.0350(19) 0.051(2) 0.059(3) 0.040(2) 0.0150(18) 0.0108(16)
C132 0.0323(17) 0.0353(17) 0.0339(19) 0.0201(15) 0.0042(14) 0.0030(14)
C133 0.0308(15) 0.0187(13) 0.0216(15) 0.0088(12) 0.0040(12) 0.0077(11)
C134 0.0258(14) 0.0192(13) 0.0186(14) 0.0085(11) 0.0049(11) 0.0070(11)
C135 0.0275(14) 0.0186(13) 0.0211(15) 0.0095(11) 0.0030(12) 0.0090(11)
C136 0.0294(16) 0.0350(17) 0.0268(17) 0.0166(14) 0.0031(13) 0.0075(13)
C137 0.0282(16) 0.0398(19) 0.039(2) 0.0199(16) 0.0000(14) 0.0024(14)
C138 0.0356(18) 0.0315(17) 0.036(2) 0.0117(15) -0.0084(15) 0.0040(14)
C139 0.0403(18) 0.0267(15) 0.0218(16) 0.0057(13) -0.0031(14) 0.0107(13)
C140 0.0324(16) 0.0222(14) 0.0207(15) 0.0074(12) 0.0016(12) 0.0102(12)
C141 0.0278(14) 0.0229(13) 0.0157(14) 0.0094(11) 0.0002(11) 0.0042(11)
C142 0.0332(16) 0.0274(15) 0.0220(16) 0.0118(13) 0.0060(13) 0.0091(12)
C143 0.0327(17) 0.0426(19) 0.0291(18) 0.0190(15) 0.0072(14) 0.0070(14)
C144 0.0379(18) 0.0418(19) 0.0324(19) 0.0229(16) 0.0014(15) -0.0031(15)
C145 0.0417(19) 0.0315(17) 0.038(2) 0.0230(16) -0.0012(15) 0.0009(14)
C146 0.0323(16) 0.0260(15) 0.0273(17) 0.0145(13) -0.0004(13) 0.0050(12)
C147 0.0323(16) 0.0241(14) 0.0320(18) 0.0138(13) 0.0115(14) 0.0056(12)
C148 0.0297(16) 0.0258(15) 0.0299(17) 0.0138(13) 0.0085(13) 0.0049(12)
C149 0.0257(15) 0.0242(14) 0.0343(18) 0.0171(13) 0.0092(13) 0.0071(12)
C150 0.0338(17) 0.0234(14) 0.0309(18) 0.0099(13) 0.0103(14) 0.0039(12)
C151 0.0311(16) 0.0315(16) 0.0374(19) 0.0202(15) 0.0152(14) 0.0097(13)
C152 0.0226(14) 0.0331(16) 0.046(2) 0.0277(16) 0.0079(14) 0.0069(12)
C153 0.0303(16) 0.0328(17) 0.0328(18) 0.0173(15) -0.0042(14) 0.0007(13)
C154 0.0301(16) 0.0336(16) 0.0278(17) 0.0193(14) 0.0067(13) 0.0066(13)
Cl1A 0.0959(12) 0.0610(9) 0.0847(12) 0.0402(8) 0.0164(10) 0.0128(8)
Cl2A 0.1183(15) 0.0644(9) 0.0682(10) 0.0311(8) 0.0094(10) 0.0284(10)
C155 0.066(3) 0.046(3) 0.048(3) 0.028(2) 0.022(3) 0.012(2)
Cl1B 0.0959(12) 0.0610(9) 0.0847(12) 0.0402(8) 0.0164(10) 0.0128(8)
Cl2B 0.1183(15) 0.0644(9) 0.0682(10) 0.0311(8) 0.0094(10) 0.0284(10)
C156 0.066(3) 0.046(3) 0.048(3) 0.028(2) 0.022(3) 0.012(2)
Cl3A 0.0868(14) 0.0591(11) 0.1059(16) 0.0327(11) 0.0376(12) 0.0135(9)
Cl4A 0.1011(14) 0.0589(10) 0.0766(13) 0.0099(9) 0.0335(11) -0.0149(10)
C157 0.138(8) 0.042(4) 0.054(4) -0.001(4) 0.002(5) -0.025(4)
Cl3B 0.0868(14) 0.0591(11) 0.1059(16) 0.0327(11) 0.0376(12) 0.0135(9)
Cl4B 0.1011(14) 0.0589(10) 0.0766(13) 0.0099(9) 0.0335(11) -0.0149(10)
C158 0.138(8) 0.042(4) 0.054(4) -0.001(4) 0.002(5) -0.025(4)
Cl5A 0.0858(15) 0.0659(10) 0.0390(8) 0.0200(7) 0.0028(10) -0.0079(11)
Cl5B 0.0858(15) 0.0659(10) 0.0390(8) 0.0200(7) 0.0028(10) -0.0079(11)
Cl6A 0.0541(10) 0.0585(13) 0.0399(7) 0.0080(9) 0.0043(7) -0.0066(8)
Cl6B 0.0541(10) 0.0585(13) 0.0399(7) 0.0080(9) 0.0043(7) -0.0066(8)
C159 0.060(4) 0.029(4) 0.084(4) 0.032(3) 0.033(3) -0.004(3)
C160 0.060(4) 0.029(4) 0.084(4) 0.032(3) 0.033(3) -0.004(3)

loop_
_atom_type_symbol
_atom_type_description
_atom_type_scat_dispersion_real
_atom_type_scat_dispersion_imag
_atom_type_scat_source
C C 0.0181 0.0091 'International Tables Vol C Tables 4.2.6.8 and 6.1.1.4'
H H 0.0000 0.0000 'International Tables Vol C Tables 4.2.6.8 and 6.1.1.4'
Cl Cl 0.3639 0.7018 'International Tables Vol C Tables 4.2.6.8 and 6.1.1.4'
Cu Cu -1.9646 0.5888 'International Tables Vol C Tables 4.2.6.8 and 6.1.1.4'
F F 0.0727 0.0534 'International Tables Vol C Tables 4.2.6.8 and 6.1.1.4'
N N 0.0311 0.0180 'International Tables Vol C Tables 4.2.6.8 and 6.1.1.4'

loop_
_exptl_crystal_face_index_h
_exptl_crystal_face_index_k
_exptl_crystal_face_index_l
_exptl_crystal_face_perp_dist
3 -7 14 0.0279
-3 7 -14 0.0279
7 -8 -4 0.0524
-7 8 4 0.0524
-2 11 4 0.0286
2 -11 -4 0.0286

loop_
_geom_angle_atom_site_label_1
_geom_angle_atom_site_label_2
_geom_angle_atom_site_label_3
_geom_angle
_geom_angle_site_symmetry_1
_geom_angle_site_symmetry_3
_geom_angle_publ_flag
C70 Cu1 C1 168.27(16) . . ?
C1 N1 C2 111.4(2) . . ?
C1 N1 C4 122.6(2) . . ?
C2 N1 C4 125.5(2) . . ?
C1 N2 C3 111.8(2) . . ?
C1 N2 C37 124.4(2) . . ?
C3 N2 C37 123.7(2) . . ?
N1 C1 Cu1 124.4(2) . . ?
N2 C1 Cu1 131.4(2) . . ?
N2 C1 N1 103.3(2) . . ?
N1 C2 H2 126.7 . . ?
C3 C2 N1 106.7(2) . . ?
C3 C2 H2 126.7 . . ?
N2 C3 H3 126.6 . . ?
C2 C3 N2 106.8(2) . . ?
C2 C3 H3 126.6 . . ?
C5 C4 N1 118.1(2) . . ?
C5 C4 C9 121.6(3) . . ?
C9 C4 N1 120.3(2) . . ?
C4 C5 C10 120.8(3) . . ?
C6 C5 C4 118.3(3) . . ?
C6 C5 C10 120.9(3) . . ?
C5 C6 H6 119.1 . . ?
C7 C6 C5 121.8(3) . . ?
C7 C6 H6 119.1 . . ?
C6 C7 C8 118.2(3) . . ?
C6 C7 C23 121.1(3) . . ?
C8 C7 C23 120.7(3) . . ?
C7 C8 H8 118.9 . . ?
C9 C8 C7 122.1(3) . . ?
C9 C8 H8 118.9 . . ?
C4 C9 C24 120.0(3) . . ?
C8 C9 C4 117.9(3) . . ?
C8 C9 C24 122.1(3) . . ?
C5 C10 H10 106.5 . . ?
C5 C10 C11 111.2(2) . . ?
C5 C10 C17 111.3(2) . . ?
C11 C10 H10 106.5 . . ?
C11 C10 C17 114.4(2) . . ?
C17 C10 H10 106.5 . . ?
C12 C11 C10 118.7(3) . . ?
C12 C11 C16 119.0(3) . . ?
C16 C11 C10 122.2(3) . . ?
C11 C12 H12 119.9 . . ?
C11 C12 C13 120.3(3) . . ?
C13 C12 H12 119.9 . . ?
C12 C13 H13 119.9 . . ?
C14 C13 C12 120.2(3) . . ?
C14 C13 H13 119.9 . . ?
C13 C14 H14 120.0 . . ?
C13 C14 C15 120.0(3) . . ?
C15 C14 H14 120.0 . . ?
C14 C15 H15 120.1 . . ?
C14 C15 C16 119.9(3) . . ?
C16 C15 H15 120.1 . . ?
C11 C16 C15 120.6(3) . . ?
C11 C16 H16 119.7 . . ?
C15 C16 H16 119.7 . . ?
C18 C17 C10 119.0(3) . . ?
C22 C17 C10 123.1(3) . . ?
C22 C17 C18 117.7(3) . . ?
C17 C18 H18 119.5 . . ?
C19 C18 C17 121.1(3) . . ?
C19 C18 H18 119.5 . . ?
C18 C19 H19 119.8 . . ?
C18 C19 C20 120.4(3) . . ?
C20 C19 H19 119.8 . . ?
C19 C20 H20 120.4 . . ?
C21 C20 C19 119.3(3) . . ?
C21 C20 H20 120.4 . . ?
C20 C21 H21 119.9 . . ?
C20 C21 C22 120.3(3) . . ?
C22 C21 H21 119.9 . . ?
C17 C22 C21 121.2(3) . . ?
C17 C22 H22 119.4 . . ?
C21 C22 H22 119.4 . . ?
C7 C23 H23A 109.5 . . ?
C7 C23 H23B 109.5 . . ?
C7 C23 H23C 109.5 . . ?
H23A C23 H23B 109.5 . . ?
H23A C23 H23C 109.5 . . ?
H23B C23 H23C 109.5 . . ?
C9 C24 H24 107.1 . . ?
C25 C24 C9 111.5(2) . . ?
C25 C24 H24 107.1 . . ?
C31 C24 C9 111.4(2) . . ?
C31 C24 H24 107.1 . . ?
C31 C24 C25 112.2(2) . . ?
C26 C25 C24 123.0(3) . . ?
C26 C25 C30 118.7(3) . . ?
C30 C25 C24 118.3(3) . . ?
C25 C26 H26 119.8 . . ?
C25 C26 C27 120.3(3) . . ?
C27 C26 H26 119.8 . . ?
C26 C27 H27 119.5 . . ?
C28 C27 C26 120.9(4) . . ?
C28 C27 H27 119.5 . . ?
C27 C28 H28 120.4 . . ?
C27 C28 C29 119.1(3) . . ?
C29 C28 H28 120.4 . . ?
C28 C29 H29 119.8 . . ?
C28 C29 C30 120.4(4) . . ?
C30 C29 H29 119.8 . . ?
C25 C30 H30 119.8 . . ?
C29 C30 C25 120.5(4) . . ?
C29 C30 H30 119.7 . . ?
C32 C31 C24 121.8(3) . . ?
C36 C31 C24 119.3(3) . . ?
C36 C31 C32 118.8(3) . . ?
C31 C32 H32 119.8 . . ?
C31 C32 C33 120.4(3) . . ?
C33 C32 H32 119.8 . . ?
C32 C33 H33 119.8 . . ?
C34 C33 C32 120.5(3) . . ?
C34 C33 H33 119.8 . . ?
C33 C34 H34 120.1 . . ?
C33 C34 C35 119.7(3) . . ?
C35 C34 H34 120.1 . . ?
C34 C35 H35 120.2 . . ?
C34 C35 C36 119.7(3) . . ?
C36 C35 H35 120.2 . . ?
C31 C36 C35 120.9(3) . . ?
C31 C36 H36 119.6 . . ?
C35 C36 H36 119.6 . . ?
C38 C37 N2 119.3(2) . . ?
C42 C37 N2 118.6(2) . . ?
C42 C37 C38 122.1(3) . . ?
C37 C38 C39 117.8(3) . . ?
C37 C38 C43 122.3(3) . . ?
C39 C38 C43 119.8(3) . . ?
C38 C39 H39 119.1 . . ?
C40 C39 C38 121.8(3) . . ?
C40 C39 H39 119.1 . . ?
C39 C40 C41 118.2(3) . . ?
C39 C40 C56 121.1(3) . . ?
C41 C40 C56 120.7(3) . . ?
C40 C41 H41 118.9 . . ?
C42 C41 C40 122.2(3) . . ?
C42 C41 H41 118.9 . . ?
C37 C42 C41 117.9(3) . . ?
C37 C42 C57 121.8(3) . . ?
C41 C42 C57 120.4(3) . . ?
C38 C43 H43 106.6 . . ?
C38 C43 C44 113.0(2) . . ?
C38 C43 C50 112.1(2) . . ?
C44 C43 H43 106.6 . . ?
C44 C43 C50 111.4(2) . . ?
C50 C43 H43 106.6 . . ?
C45 C44 C43 117.6(3) . . ?
C49 C44 C43 123.9(3) . . ?
C49 C44 C45 118.4(3) . . ?
C44 C45 H45 119.3 . . ?
C46 C45 C44 121.4(3) . . ?
C46 C45 H45 119.3 . . ?
C45 C46 H46 120.2 . . ?
C45 C46 C47 119.6(3) . . ?
C47 C46 H46 120.2 . . ?
C46 C47 H47 120.2 . . ?
C48 C47 C46 119.7(3) . . ?
C48 C47 H47 120.2 . . ?
C47 C48 H48 119.8 . . ?
C47 C48 C49 120.4(3) . . ?
C49 C48 H48 119.8 . . ?
C44 C49 C48 120.5(3) . . ?
C44 C49 H49 119.8 . . ?
C48 C49 H49 119.8 . . ?
C51 C50 C43 123.4(3) . . ?
C51 C50 C55 117.7(3) . . ?
C55 C50 C43 118.8(3) . . ?
C50 C51 H51 119.7 . . ?
C50 C51 C52 120.6(4) . . ?
C52 C51 H51 119.7 . . ?
C51 C52 H52 119.5 . . ?
C53 C52 C51 121.1(4) . . ?
C53 C52 H52 119.5 . . ?
C52 C53 H53 120.3 . . ?
C52 C53 C54 119.4(4) . . ?
C54 C53 H53 120.3 . . ?
C53 C54 H54 120.3 . . ?
C53 C54 C55 119.4(4) . . ?
C55 C54 H54 120.3 . . ?
C50 C55 C54 121.8(4) . . ?
C50 C55 H55 119.1 . . ?
C54 C55 H55 119.1 . . ?
C40 C56 H56A 109.5 . . ?
C40 C56 H56B 109.5 . . ?
C40 C56 H56C 109.5 . . ?
H56A C56 H56B 109.5 . . ?
H56A C56 H56C 109.5 . . ?
H56B C56 H56C 109.5 . . ?
C42 C57 H57 106.0 . . ?
C58 C57 C42 111.8(2) . . ?
C58 C57 H57 106.0 . . ?
C64 C57 C42 111.2(2) . . ?
C64 C57 H57 106.0 . . ?
C64 C57 C58 115.1(2) . . ?
C59 C58 C57 121.4(3) . . ?
C59 C58 C63 118.6(3) . . ?
C63 C58 C57 119.7(3) . . ?
C58 C59 H59 119.8 . . ?
C60 C59 C58 120.5(3) . . ?
C60 C59 H59 119.8 . . ?
C59 C60 H60 119.9 . . ?
C59 C60 C61 120.2(4) . . ?
C61 C60 H60 119.9 . . ?
C60 C61 H61 120.2 . . ?
C62 C61 C60 119.6(3) . . ?
C62 C61 H61 120.2 . . ?
C61 C62 H62 119.9 . . ?
C61 C62 C63 120.3(3) . . ?
C63 C62 H62 119.9 . . ?
C58 C63 H63 119.6 . . ?
C62 C63 C58 120.8(3) . . ?
C62 C63 H63 119.6 . . ?
C65 C64 C57 123.2(3) . . ?
C69 C64 C57 119.0(3) . . ?
C69 C64 C65 117.7(3) . . ?
C64 C65 H65 119.7 . . ?
C66 C65 C64 120.6(3) . . ?
C66 C65 H65 119.7 . . ?
C65 C66 H66 119.5 . . ?
C67 C66 C65 120.9(3) . . ?
C67 C66 H66 119.5 . . ?
C66 C67 H67 120.2 . . ?
C66 C67 C68 119.6(3) . . ?
C68 C67 H67 120.2 . . ?
C67 C68 H68 120.2 . . ?
C67 C68 C69 119.7(3) . . ?
C69 C68 H68 120.2 . . ?
C64 C69 C68 121.4(3) . . ?
C64 C69 H69 119.3 . . ?
C68 C69 H69 119.3 . . ?
C71 C70 Cu1 169.8(4) . . ?
C70 C71 C72 179.0(5) . . ?
C73 C72 C71 122.3(4) . . ?
C73 C72 C77 116.0(3) . . ?
C77 C72 C71 121.6(4) . . ?
F1 C73 C72 118.4(3) . . ?
F1 C73 C74 117.6(3) . . ?
C72 C73 C74 123.9(4) . . ?
C73 C74 H74 120.7 . . ?
C75 C74 C73 118.7(4) . . ?
C75 C74 H74 120.7 . . ?
C74 C75 H75 120.0 . . ?
C74 C75 C76 120.1(4) . . ?
C76 C75 H75 120.0 . . ?
C75 C76 H76 120.3 . . ?
C77 C76 C75 119.4(4) . . ?
C77 C76 H76 120.3 . . ?
C72 C77 H77 119.1 . . ?
C76 C77 C72 121.9(4) . . ?
C76 C77 H77 119.1 . . ?
C147 Cu2 C78 174.16(14) . . ?
C78 N3 C79 111.3(2) . . ?
C78 N3 C81 118.8(2) . . ?
C79 N3 C81 129.0(2) . . ?
C78 N4 C80 111.2(2) . . ?
C78 N4 C114 121.0(2) . . ?
C80 N4 C114 127.8(2) . . ?
N3 C78 Cu2 127.5(2) . . ?
N4 C78 Cu2 127.8(2) . . ?
N4 C78 N3 104.5(2) . . ?
N3 C79 H79 126.7 . . ?
C80 C79 N3 106.5(3) . . ?
C80 C79 H79 126.7 . . ?
N4 C80 H80 126.7 . . ?
C79 C80 N4 106.6(3) . . ?
C79 C80 H80 126.7 . . ?
C82 C81 N3 119.3(3) . . ?
C86 C81 N3 117.8(3) . . ?
C86 C81 C82 122.6(3) . . ?
C81 C82 C87 120.7(3) . . ?
C83 C82 C81 117.3(3) . . ?
C83 C82 C87 121.9(3) . . ?
C82 C83 H83 119.2 . . ?
C82 C83 C84 121.7(3) . . ?
C84 C83 H83 119.2 . . ?
C83 C84 C100 119.9(3) . . ?
C85 C84 C83 118.8(3) . . ?
C85 C84 C100 121.3(3) . . ?
C84 C85 H85 119.1 . . ?
C84 C85 C86 121.7(3) . . ?
C86 C85 H85 119.1 . . ?
C81 C86 C85 117.7(3) . . ?
C81 C86 C101 119.2(3) . . ?
C85 C86 C101 123.0(3) . . ?
C82 C87 H87 106.4 . . ?
C82 C87 C88 110.8(3) . . ?
C82 C87 C94 113.2(3) . . ?
C88 C87 H87 106.4 . . ?
C94 C87 H87 106.4 . . ?
C94 C87 C88 113.0(3) . . ?
C89 C88 C87 118.5(3) . . ?
C93 C88 C87 122.9(3) . . ?
C93 C88 C89 118.6(3) . . ?
C88 C89 H89 119.8 . . ?
C90 C89 C88 120.4(3) . . ?
C90 C89 H89 119.8 . . ?
C89 C90 H90 119.9 . . ?
C89 C90 C91 120.1(4) . . ?
C91 C90 H90 119.9 . . ?
C90 C91 H91 120.4 . . ?
C92 C91 C90 119.2(4) . . ?
C92 C91 H91 120.4 . . ?
C91 C92 H92 119.5 . . ?
C91 C92 C93 121.0(4) . . ?
C93 C92 H92 119.5 . . ?
C88 C93 C92 120.5(4) . . ?
C88 C93 H93 119.7 . . ?
C92 C93 H93 119.7 . . ?
C95 C94 C87 118.9(3) . . ?
C99 C94 C87 123.4(3) . . ?
C99 C94 C95 117.7(4) . . ?
C94 C95 H95 120.0 . . ?
C94 C95 C96 120.0(4) . . ?
C96 C95 H95 120.0 . . ?
C95 C96 H96 119.4 . . ?
C97 C96 C95 121.2(4) . . ?
C97 C96 H96 119.4 . . ?
C96 C97 H97 120.4 . . ?
C96 C97 C98 119.2(4) . . ?
C98 C97 H97 120.4 . . ?
C97 C98 H98 119.7 . . ?
C97 C98 C99 120.7(5) . . ?
C99 C98 H98 119.7 . . ?
C94 C99 C98 121.2(4) . . ?
C94 C99 H99 119.4 . . ?
C98 C99 H99 119.4 . . ?
C84 C100 H10A 109.5 . . ?
C84 C100 H10B 109.5 . . ?
C84 C100 H10C 109.5 . . ?
H10A C100 H10B 109.5 . . ?
H10A C100 H10C 109.5 . . ?
H10B C100 H10C 109.5 . . ?
C86 C101 H101 106.1 . . ?
C86 C101 C102 109.5(3) . . ?
C86 C101 C108 114.6(3) . . ?
C102 C101 H101 106.1 . . ?
C108 C101 H101 106.1 . . ?
C108 C101 C102 113.7(3) . . ?
C103 C102 C101 121.7(4) . . ?
C107 C102 C101 120.7(4) . . ?
C107 C102 C103 117.5(4) . . ?
C102 C103 H103 119.1 . . ?
C104 C103 C102 121.7(4) . . ?
C104 C103 H103 119.1 . . ?
C103 C104 H104 120.7 . . ?
C105 C104 C103 118.5(4) . . ?
C105 C104 H104 120.7 . . ?
C104 C105 H105 118.9 . . ?
C106 C105 C104 122.2(5) . . ?
C106 C105 H105 118.9 . . ?
C105 C106 H106 120.4 . . ?
C105 C106 C107 119.2(5) . . ?
C107 C106 H106 120.4 . . ?
C102 C107 C106 120.8(4) . . ?
C102 C107 H107 119.6 . . ?
C106 C107 H107 119.6 . . ?
C109 C108 C101 118.8(3) . . ?
C113 C108 C101 123.0(3) . . ?
C113 C108 C109 118.1(3) . . ?
C108 C109 H109 119.3 . . ?
C110 C109 C108 121.5(4) . . ?
C110 C109 H109 119.3 . . ?
C109 C110 H110 120.2 . . ?
C109 C110 C111 119.6(4) . . ?
C111 C110 H110 120.2 . . ?
C110 C111 H111 120.3 . . ?
C112 C111 C110 119.5(4) . . ?
C112 C111 H111 120.3 . . ?
C111 C112 H112 120.1 . . ?
C111 C112 C113 119.8(4) . . ?
C113 C112 H112 120.1 . . ?
C108 C113 C112 121.5(3) . . ?
C108 C113 H113 119.2 . . ?
C112 C113 H113 119.2 . . ?
C115 C114 N4 119.5(3) . . ?
C115 C114 C119 122.4(3) . . ?
C119 C114 N4 117.9(3) . . ?
C114 C115 C116 117.5(3) . . ?
C114 C115 C120 120.4(3) . . ?
C116 C115 C120 122.1(3) . . ?
C115 C116 H116 119.1 . . ?
C117 C116 C115 121.8(3) . . ?
C117 C116 H116 119.1 . . ?
C116 C117 C118 118.9(3) . . ?
C116 C117 C133 120.7(3) . . ?
C118 C117 C133 120.4(3) . . ?
C117 C118 H118 119.3 . . ?
C117 C118 C119 121.4(3) . . ?
C119 C118 H118 119.3 . . ?
C114 C119 C134 119.3(2) . . ?
C118 C119 C114 117.9(3) . . ?
C118 C119 C134 122.7(3) . . ?
C115 C120 H120 105.5 . . ?
C115 C120 C121 112.6(2) . . ?
C115 C120 C127 112.3(3) . . ?
C121 C120 H120 105.5 . . ?
C127 C120 H120 105.5 . . ?
C127 C120 C121 114.6(3) . . ?
C122 C121 C120 118.4(3) . . ?
C126 C121 C120 122.9(3) . . ?
C126 C121 C122 118.4(3) . . ?
C121 C122 H122 119.3 . . ?
C123 C122 C121 121.3(3) . . ?
C123 C122 H122 119.3 . . ?
C122 C123 H123 120.1 . . ?
C124 C123 C122 119.7(3) . . ?
C124 C123 H123 120.1 . . ?
C123 C124 H124 120.2 . . ?
C125 C124 C123 119.5(3) . . ?
C125 C124 H124 120.2 . . ?
C124 C125 H125 119.7 . . ?
C124 C125 C126 120.6(3) . . ?
C126 C125 H125 119.7 . . ?
C121 C126 C125 120.3(3) . . ?
C121 C126 H126 119.8 . . ?
C125 C126 H126 119.8 . . ?
C128 C127 C120 117.7(3) . . ?
C132 C127 C120 123.4(3) . . ?
C132 C127 C128 118.9(3) . . ?
C127 C128 H128 119.7 . . ?
C129 C128 C127 120.5(4) . . ?
C129 C128 H128 119.7 . . ?
C128 C129 H129 120.0 . . ?
C128 C129 C130 120.0(4) . . ?
C130 C129 H129 120.0 . . ?
C129 C130 H130 120.1 . . ?
C131 C130 C129 119.9(4) . . ?
C131 C130 H130 120.1 . . ?
C130 C131 H131 119.9 . . ?
C130 C131 C132 120.1(4) . . ?
C132 C131 H131 119.9 . . ?
C127 C132 C131 120.5(4) . . ?
C127 C132 H132 119.7 . . ?
C131 C132 H132 119.7 . . ?
C117 C133 H13A 109.5 . . ?
C117 C133 H13B 109.5 . . ?
C117 C133 H13C 109.5 . . ?
H13A C133 H13B 109.5 . . ?
H13A C133 H13C 109.5 . . ?
H13B C133 H13C 109.5 . . ?
C119 C134 H134 106.0 . . ?
C119 C134 C141 109.3(2) . . ?
C135 C134 C119 113.6(2) . . ?
C135 C134 H134 106.0 . . ?
C135 C134 C141 115.2(2) . . ?
C141 C134 H134 106.0 . . ?
C136 C135 C134 118.5(3) . . ?
C140 C135 C134 122.8(3) . . ?
C140 C135 C136 118.6(3) . . ?
C135 C136 H136 119.6 . . ?
C137 C136 C135 120.8(3) . . ?
C137 C136 H136 119.6 . . ?
C136 C137 H137 120.0 . . ?
C136 C137 C138 120.0(3) . . ?
C138 C137 H137 120.0 . . ?
C137 C138 H138 120.2 . . ?
C139 C138 C137 119.6(3) . . ?
C139 C138 H138 120.2 . . ?
C138 C139 H139 119.7 . . ?
C138 C139 C140 120.6(3) . . ?
C140 C139 H139 119.7 . . ?
C135 C140 C139 120.4(3) . . ?
C135 C140 H140 119.8 . . ?
C139 C140 H140 119.8 . . ?
C142 C141 C134 121.9(3) . . ?
C142 C141 C146 118.2(3) . . ?
C146 C141 C134 119.9(3) . . ?
C141 C142 H142 119.4 . . ?
C141 C142 C143 121.3(3) . . ?
C143 C142 H142 119.4 . . ?
C142 C143 H143 120.1 . . ?
C144 C143 C142 119.8(3) . . ?
C144 C143 H143 120.1 . . ?
C143 C144 H144 120.3 . . ?
C145 C144 C143 119.5(3) . . ?
C145 C144 H144 120.3 . . ?
C144 C145 H145 119.8 . . ?
C144 C145 C146 120.4(3) . . ?
C146 C145 H145 119.8 . . ?
C141 C146 H146 119.6 . . ?
C145 C146 C141 120.8(3) . . ?
C145 C146 H146 119.6 . . ?
C148 C147 Cu2 176.6(3) . . ?
C147 C148 C149 179.5(4) . . ?
C150 C149 C148 121.9(3) . . ?
C154 C149 C148 121.4(3) . . ?
C154 C149 C150 116.7(3) . . ?
C149 C150 H150 119.4 . . ?
C151 C150 C149 121.2(3) . . ?
C151 C150 H150 119.4 . . ?
C150 C151 H151 119.7 . . ?
C150 C151 C152 120.5(3) . . ?
C152 C151 H151 119.7 . . ?
C151 C152 H152 120.3 . . ?
C151 C152 C153 119.5(3) . . ?
C153 C152 H152 120.3 . . ?
C152 C153 H153 120.3 . . ?
C154 C153 C152 119.3(3) . . ?
C154 C153 H153 120.3 . . ?
F2 C154 C149 118.3(3) . . ?
F2 C154 C153 119.1(3) . . ?
C153 C154 C149 122.7(3) . . ?
Cl1A C155 H15A 108.8 . . ?
Cl1A C155 H15B 108.8 . . ?
Cl2A C155 Cl1A 113.6(3) . . ?
Cl2A C155 H15A 108.8 . . ?
Cl2A C155 H15B 108.8 . . ?
H15A C155 H15B 107.7 . . ?
Cl1B C156 H15C 110.4 . . ?
Cl1B C156 H15D 110.4 . . ?
Cl2B C156 Cl1B 106.7(9) . . ?
Cl2B C156 H15C 110.4 . . ?
Cl2B C156 H15D 110.4 . . ?
H15C C156 H15D 108.6 . . ?
Cl3A C157 H15E 109.6 . . ?
Cl3A C157 H15F 109.6 . . ?
Cl4A C157 Cl3A 110.3(4) . . ?
Cl4A C157 H15E 109.6 . . ?
Cl4A C157 H15F 109.6 . . ?
H15E C157 H15F 108.1 . . ?
Cl3B C158 H15G 109.3 . . ?
Cl3B C158 H15H 109.3 . . ?
Cl4B C158 Cl3B 111.5(8) . . ?
Cl4B C158 H15G 109.3 . . ?
Cl4B C158 H15H 109.3 . . ?
H15G C158 H15H 108.0 . . ?
Cl5A C159 H15I 108.7 . . ?
Cl5A C159 H15J 108.7 . . ?
Cl6A C159 Cl5A 114.4(3) . . ?
Cl6A C159 H15I 108.7 . . ?
Cl6A C159 H15J 108.7 . . ?
H15I C159 H15J 107.6 . . ?
Cl5B C160 Cl6B 123.1(7) . . ?
Cl5B C160 H16A 106.6 . . ?
Cl5B C160 H16B 106.6 . . ?
Cl6B C160 H16A 106.6 . . ?
Cl6B C160 H16B 106.6 . . ?
H16A C160 H16B 106.5 . . ?

loop_
_geom_bond_atom_site_label_1
_geom_bond_atom_site_label_2
_geom_bond_distance
_geom_bond_site_symmetry_2
_geom_bond_publ_flag
Cu1 C1 1.902(3) . ?
Cu1 C70 1.887(4) . ?
F1 C73 1.347(5) . ?
N1 C1 1.367(4) . ?
N1 C2 1.384(4) . ?
N1 C4 1.442(4) . ?
N2 C1 1.365(4) . ?
N2 C3 1.376(4) . ?
N2 C37 1.447(4) . ?
C2 H2 0.9500 . ?
C2 C3 1.347(4) . ?
C3 H3 0.9500 . ?
C4 C5 1.397(4) . ?
C4 C9 1.404(4) . ?
C5 C6 1.395(4) . ?
C5 C10 1.519(4) . ?
C6 H6 0.9500 . ?
C6 C7 1.388(4) . ?
C7 C8 1.399(4) . ?
C7 C23 1.507(4) . ?
C8 H8 0.9500 . ?
C8 C9 1.388(4) . ?
C9 C24 1.534(4) . ?
C10 H10 1.0000 . ?
C10 C11 1.526(4) . ?
C10 C17 1.528(4) . ?
C11 C12 1.388(5) . ?
C11 C16 1.390(4) . ?
C12 H12 0.9500 . ?
C12 C13 1.398(5) . ?
C13 H13 0.9500 . ?
C13 C14 1.378(5) . ?
C14 H14 0.9500 . ?
C14 C15 1.383(5) . ?
C15 H15 0.9500 . ?
C15 C16 1.395(5) . ?
C16 H16 0.9500 . ?
C17 C18 1.406(4) . ?
C17 C22 1.388(4) . ?
C18 H18 0.9500 . ?
C18 C19 1.383(5) . ?
C19 H19 0.9500 . ?
C19 C20 1.393(5) . ?
C20 H20 0.9500 . ?
C20 C21 1.382(5) . ?
C21 H21 0.9500 . ?
C21 C22 1.396(5) . ?
C22 H22 0.9500 . ?
C23 H23A 0.9800 . ?
C23 H23B 0.9800 . ?
C23 H23C 0.9800 . ?
C24 H24 1.0000 . ?
C24 C25 1.524(4) . ?
C24 C31 1.522(4) . ?
C25 C26 1.390(5) . ?
C25 C30 1.398(4) . ?
C26 H26 0.9500 . ?
C26 C27 1.393(5) . ?
C27 H27 0.9500 . ?
C27 C28 1.379(6) . ?
C28 H28 0.9500 . ?
C28 C29 1.389(7) . ?
C29 H29 0.9500 . ?
C29 C30 1.391(5) . ?
C30 H30 0.9500 . ?
C31 C32 1.388(5) . ?
C31 C36 1.387(5) . ?
C32 H32 0.9500 . ?
C32 C33 1.395(4) . ?
C33 H33 0.9500 . ?
C33 C34 1.379(5) . ?
C34 H34 0.9500 . ?
C34 C35 1.388(6) . ?
C35 H35 0.9500 . ?
C35 C36 1.396(5) . ?
C36 H36 0.9500 . ?
C37 C38 1.400(4) . ?
C37 C42 1.392(4) . ?
C38 C39 1.401(4) . ?
C38 C43 1.515(4) . ?
C39 H39 0.9500 . ?
C39 C40 1.392(4) . ?
C40 C41 1.394(4) . ?
C40 C56 1.500(4) . ?
C41 H41 0.9500 . ?
C41 C42 1.394(4) . ?
C42 C57 1.529(4) . ?
C43 H43 1.0000 . ?
C43 C44 1.527(4) . ?
C43 C50 1.537(4) . ?
C44 C45 1.394(4) . ?
C44 C49 1.386(4) . ?
C45 H45 0.9500 . ?
C45 C46 1.383(5) . ?
C46 H46 0.9500 . ?
C46 C47 1.392(5) . ?
C47 H47 0.9500 . ?
C47 C48 1.380(5) . ?
C48 H48 0.9500 . ?
C48 C49 1.396(5) . ?
C49 H49 0.9500 . ?
C50 C51 1.371(5) . ?
C50 C55 1.375(5) . ?
C51 H51 0.9500 . ?
C51 C52 1.385(6) . ?
C52 H52 0.9500 . ?
C52 C53 1.362(7) . ?
C53 H53 0.9500 . ?
C53 C54 1.364(7) . ?
C54 H54 0.9500 . ?
C54 C55 1.392(6) . ?
C55 H55 0.9500 . ?
C56 H56A 0.9800 . ?
C56 H56B 0.9800 . ?
C56 H56C 0.9800 . ?
C57 H57 1.0000 . ?
C57 C58 1.529(4) . ?
C57 C64 1.526(4) . ?
C58 C59 1.390(5) . ?
C58 C63 1.397(4) . ?
C59 H59 0.9500 . ?
C59 C60 1.387(5) . ?
C60 H60 0.9500 . ?
C60 C61 1.394(6) . ?
C61 H61 0.9500 . ?
C61 C62 1.376(6) . ?
C62 H62 0.9500 . ?
C62 C63 1.383(5) . ?
C63 H63 0.9500 . ?
C64 C65 1.396(5) . ?
C64 C69 1.393(5) . ?
C65 H65 0.9500 . ?
C65 C66 1.390(5) . ?
C66 H66 0.9500 . ?
C66 C67 1.372(6) . ?
C67 H67 0.9500 . ?
C67 C68 1.383(6) . ?
C68 H68 0.9500 . ?
C68 C69 1.395(5) . ?
C69 H69 0.9500 . ?
C70 C71 1.211(6) . ?
C71 C72 1.441(5) . ?
C72 C73 1.375(6) . ?
C72 C77 1.417(6) . ?
C73 C74 1.385(5) . ?
C74 H74 0.9500 . ?
C74 C75 1.376(6) . ?
C75 H75 0.9500 . ?
C75 C76 1.407(6) . ?
C76 H76 0.9500 . ?
C76 C77 1.372(6) . ?
C77 H77 0.9500 . ?
Cu2 C78 1.892(3) . ?
Cu2 C147 1.860(3) . ?
F2 C154 1.325(4) . ?
N3 C78 1.355(4) . ?
N3 C79 1.387(4) . ?
N3 C81 1.441(4) . ?
N4 C78 1.353(4) . ?
N4 C80 1.390(4) . ?
N4 C114 1.438(4) . ?
C79 H79 0.9500 . ?
C79 C80 1.350(4) . ?
C80 H80 0.9500 . ?
C81 C82 1.405(5) . ?
C81 C86 1.391(4) . ?
C82 C83 1.393(5) . ?
C82 C87 1.515(4) . ?
C83 H83 0.9500 . ?
C83 C84 1.398(5) . ?
C84 C85 1.387(5) . ?
C84 C100 1.514(5) . ?
C85 H85 0.9500 . ?
C85 C86 1.396(4) . ?
C86 C101 1.523(5) . ?
C87 H87 1.0000 . ?
C87 C88 1.537(4) . ?
C87 C94 1.530(5) . ?
C88 C89 1.399(5) . ?
C88 C93 1.378(5) . ?
C89 H89 0.9500 . ?
C89 C90 1.388(5) . ?
C90 H90 0.9500 . ?
C90 C91 1.389(7) . ?
C91 H91 0.9500 . ?
C91 C92 1.368(7) . ?
C92 H92 0.9500 . ?
C92 C93 1.389(6) . ?
C93 H93 0.9500 . ?
C94 C95 1.391(5) . ?
C94 C99 1.384(6) . ?
C95 H95 0.9500 . ?
C95 C96 1.413(7) . ?
C96 H96 0.9500 . ?
C96 C97 1.353(8) . ?
C97 H97 0.9500 . ?
C97 C98 1.367(8) . ?
C98 H98 0.9500 . ?
C98 C99 1.396(6) . ?
C99 H99 0.9500 . ?
C100 H10A 0.9800 . ?
C100 H10B 0.9800 . ?
C100 H10C 0.9800 . ?
C101 H101 1.0000 . ?
C101 C102 1.542(5) . ?
C101 C108 1.524(5) . ?
C102 C103 1.401(6) . ?
C102 C107 1.369(6) . ?
C103 H103 0.9500 . ?
C103 C104 1.397(6) . ?
C104 H104 0.9500 . ?
C104 C105 1.354(8) . ?
C105 H105 0.9500 . ?
C105 C106 1.352(8) . ?
C106 H106 0.9500 . ?
C106 C107 1.422(7) . ?
C107 H107 0.9500 . ?
C108 C109 1.388(5) . ?
C108 C113 1.365(5) . ?
C109 H109 0.9500 . ?
C109 C110 1.367(7) . ?
C110 H110 0.9500 . ?
C110 C111 1.394(7) . ?
C111 H111 0.9500 . ?
C111 C112 1.372(6) . ?
C112 H112 0.9500 . ?
C112 C113 1.385(5) . ?
C113 H113 0.9500 . ?
C114 C115 1.395(4) . ?
C114 C119 1.398(4) . ?
C115 C116 1.398(4) . ?
C115 C120 1.520(4) . ?
C116 H116 0.9500 . ?
C116 C117 1.391(4) . ?
C117 C118 1.392(4) . ?
C117 C133 1.510(4) . ?
C118 H118 0.9500 . ?
C118 C119 1.397(4) . ?
C119 C134 1.523(4) . ?
C120 H120 1.0000 . ?
C120 C121 1.534(4) . ?
C120 C127 1.527(4) . ?
C121 C122 1.393(5) . ?
C121 C126 1.391(5) . ?
C122 H122 0.9500 . ?
C122 C123 1.392(5) . ?
C123 H123 0.9500 . ?
C123 C124 1.387(5) . ?
C124 H124 0.9500 . ?
C124 C125 1.383(5) . ?
C125 H125 0.9500 . ?
C125 C126 1.397(5) . ?
C126 H126 0.9500 . ?
C127 C128 1.405(5) . ?
C127 C132 1.385(5) . ?
C128 H128 0.9500 . ?
C128 C129 1.385(6) . ?
C129 H129 0.9500 . ?
C129 C130 1.390(7) . ?
C130 H130 0.9500 . ?
C130 C131 1.385(7) . ?
C131 H131 0.9500 . ?
C131 C132 1.397(5) . ?
C132 H132 0.9500 . ?
C133 H13A 0.9800 . ?
C133 H13B 0.9800 . ?
C133 H13C 0.9800 . ?
C134 H134 1.0000 . ?
C134 C135 1.523(4) . ?
C134 C141 1.526(4) . ?
C135 C136 1.399(5) . ?
C135 C140 1.387(4) . ?
C136 H136 0.9500 . ?
C136 C137 1.385(5) . ?
C137 H137 0.9500 . ?
C137 C138 1.391(6) . ?
C138 H138 0.9500 . ?
C138 C139 1.374(6) . ?
C139 H139 0.9500 . ?
C139 C140 1.397(5) . ?
C140 H140 0.9500 . ?
C141 C142 1.391(4) . ?
C141 C146 1.397(4) . ?
C142 H142 0.9500 . ?
C142 C143 1.392(5) . ?
C143 H143 0.9500 . ?
C143 C144 1.392(5) . ?
C144 H144 0.9500 . ?
C144 C145 1.387(6) . ?
C145 H145 0.9500 . ?
C145 C146 1.390(5) . ?
C146 H146 0.9500 . ?
C147 C148 1.198(5) . ?
C148 C149 1.440(4) . ?
C149 C150 1.408(5) . ?
C149 C154 1.391(5) . ?
C150 H150 0.9500 . ?
C150 C151 1.382(5) . ?
C151 H151 0.9500 . ?
C151 C152 1.388(5) . ?
C152 H152 0.9500 . ?
C152 C153 1.389(5) . ?
C153 H153 0.9500 . ?
C153 C154 1.386(5) . ?
Cl1A C155 1.747(5) . ?
Cl2A C155 1.734(5) . ?
C155 H15A 0.9900 . ?
C155 H15B 0.9900 . ?
Cl1B C156 1.763(10) . ?
Cl2B C156 1.749(10) . ?
C156 H15C 0.9900 . ?
C156 H15D 0.9900 . ?
Cl3A C157 1.750(7) . ?
Cl4A C157 1.739(6) . ?
C157 H15E 0.9900 . ?
C157 H15F 0.9900 . ?
Cl3B C158 1.746(10) . ?
Cl4B C158 1.736(10) . ?
C158 H15G 0.9900 . ?
C158 H15H 0.9900 . ?
Cl5A C159 1.713(6) . ?
Cl5B C160 1.779(9) . ?
Cl6A C159 1.708(6) . ?
Cl6B C160 1.780(9) . ?
C159 H15I 0.9900 . ?
C159 H15J 0.9900 . ?
C160 H16A 0.9900 . ?
C160 H16B 0.9900 . ?

loop_
_geom_torsion_atom_site_label_1
_geom_torsion_atom_site_label_2
_geom_torsion_atom_site_label_3
_geom_torsion_atom_site_label_4
_geom_torsion
_geom_torsion_site_symmetry_1
_geom_torsion_site_symmetry_2
_geom_torsion_site_symmetry_3
_geom_torsion_site_symmetry_4
_geom_torsion_publ_flag
F1 C73 C74 C75 176.1(3) . . . . ?
N1 C2 C3 N2 -0.2(3) . . . . ?
N1 C4 C5 C6 179.6(3) . . . . ?
N1 C4 C5 C10 -3.2(4) . . . . ?
N1 C4 C9 C8 -178.9(3) . . . . ?
N1 C4 C9 C24 1.8(4) . . . . ?
N2 C37 C38 C39 -177.8(2) . . . . ?
N2 C37 C38 C43 5.1(4) . . . . ?
N2 C37 C42 C41 179.3(2) . . . . ?
N2 C37 C42 C57 1.1(4) . . . . ?
C1 Cu1 C70 C71 3(3) . . . . ?
C1 N1 C2 C3 -0.5(3) . . . . ?
C1 N1 C4 C5 -92.7(3) . . . . ?
C1 N1 C4 C9 88.0(3) . . . . ?
C1 N2 C3 C2 0.8(3) . . . . ?
C1 N2 C37 C38 83.1(3) . . . . ?
C1 N2 C37 C42 -98.1(3) . . . . ?
C2 N1 C1 Cu1 -168.98(19) . . . . ?
C2 N1 C1 N2 0.9(3) . . . . ?
C2 N1 C4 C5 78.1(3) . . . . ?
C2 N1 C4 C9 -101.2(3) . . . . ?
C3 N2 C1 Cu1 167.8(2) . . . . ?
C3 N2 C1 N1 -1.1(3) . . . . ?
C3 N2 C37 C38 -97.6(3) . . . . ?
C3 N2 C37 C42 81.2(3) . . . . ?
C4 N1 C1 Cu1 3.0(4) . . . . ?
C4 N1 C1 N2 172.9(2) . . . . ?
C4 N1 C2 C3 -172.2(2) . . . . ?
C4 C5 C6 C7 0.0(5) . . . . ?
C4 C5 C10 C11 139.4(3) . . . . ?
C4 C5 C10 C17 -91.8(3) . . . . ?
C4 C9 C24 C25 62.7(3) . . . . ?
C4 C9 C24 C31 -171.1(3) . . . . ?
C5 C4 C9 C8 1.8(4) . . . . ?
C5 C4 C9 C24 -177.5(3) . . . . ?
C5 C6 C7 C8 0.3(5) . . . . ?
C5 C6 C7 C23 179.7(3) . . . . ?
C5 C10 C11 C12 -89.5(3) . . . . ?
C5 C10 C11 C16 88.0(3) . . . . ?
C5 C10 C17 C18 175.5(3) . . . . ?
C5 C10 C17 C22 -0.9(4) . . . . ?
C6 C5 C10 C11 -43.5(4) . . . . ?
C6 C5 C10 C17 85.4(3) . . . . ?
C6 C7 C8 C9 0.4(5) . . . . ?
C7 C8 C9 C4 -1.4(4) . . . . ?
C7 C8 C9 C24 177.8(3) . . . . ?
C8 C9 C24 C25 -116.5(3) . . . . ?
C8 C9 C24 C31 9.7(4) . . . . ?
C9 C4 C5 C6 -1.1(4) . . . . ?
C9 C4 C5 C10 176.1(3) . . . . ?
C9 C24 C25 C26 31.2(4) . . . . ?
C9 C24 C25 C30 -148.0(3) . . . . ?
C9 C24 C31 C32 -80.6(3) . . . . ?
C9 C24 C31 C36 95.7(3) . . . . ?
C10 C5 C6 C7 -177.2(3) . . . . ?
C10 C11 C12 C13 177.4(3) . . . . ?
C10 C11 C16 C15 -176.7(3) . . . . ?
C10 C17 C18 C19 -176.7(3) . . . . ?
C10 C17 C22 C21 175.4(3) . . . . ?
C11 C10 C17 C18 -57.4(4) . . . . ?
C11 C10 C17 C22 126.2(3) . . . . ?
C11 C12 C13 C14 -0.5(5) . . . . ?
C12 C11 C16 C15 0.8(5) . . . . ?
C12 C13 C14 C15 0.5(5) . . . . ?
C13 C14 C15 C16 0.1(5) . . . . ?
C14 C15 C16 C11 -0.8(5) . . . . ?
C16 C11 C12 C13 -0.2(5) . . . . ?
C17 C10 C11 C12 143.4(3) . . . . ?
C17 C10 C11 C16 -39.1(4) . . . . ?
C17 C18 C19 C20 1.1(5) . . . . ?
C18 C17 C22 C21 -1.0(5) . . . . ?
C18 C19 C20 C21 -0.9(5) . . . . ?
C19 C20 C21 C22 -0.2(5) . . . . ?
C20 C21 C22 C17 1.2(5) . . . . ?
C22 C17 C18 C19 -0.1(5) . . . . ?
C23 C7 C8 C9 -179.0(3) . . . . ?
C24 C25 C26 C27 -177.3(3) . . . . ?
C24 C25 C30 C29 177.0(3) . . . . ?
C24 C31 C32 C33 173.8(3) . . . . ?
C24 C31 C36 C35 -174.5(3) . . . . ?
C25 C24 C31 C32 45.3(4) . . . . ?
C25 C24 C31 C36 -138.5(3) . . . . ?
C25 C26 C27 C28 0.1(5) . . . . ?
C26 C25 C30 C29 -2.1(4) . . . . ?
C26 C27 C28 C29 -1.8(5) . . . . ?
C27 C28 C29 C30 1.4(5) . . . . ?
C28 C29 C30 C25 0.5(5) . . . . ?
C30 C25 C26 C27 1.8(4) . . . . ?
C31 C24 C25 C26 -94.5(3) . . . . ?
C31 C24 C25 C30 86.3(3) . . . . ?
C31 C32 C33 C34 1.3(5) . . . . ?
C32 C31 C36 C35 1.9(5) . . . . ?
C32 C33 C34 C35 0.6(5) . . . . ?
C33 C34 C35 C36 -1.2(5) . . . . ?
C34 C35 C36 C31 0.0(5) . . . . ?
C36 C31 C32 C33 -2.5(5) . . . . ?
C37 N2 C1 Cu1 -12.8(4) . . . . ?
C37 N2 C1 N1 178.3(2) . . . . ?
C37 N2 C3 C2 -178.6(2) . . . . ?
C37 C38 C39 C40 -2.4(4) . . . . ?
C37 C38 C43 C44 96.3(3) . . . . ?
C37 C38 C43 C50 -136.8(3) . . . . ?
C37 C42 C57 C58 102.9(3) . . . . ?
C37 C42 C57 C64 -127.0(3) . . . . ?
C38 C37 C42 C41 -2.0(4) . . . . ?
C38 C37 C42 C57 179.9(3) . . . . ?
C38 C39 C40 C41 -0.2(4) . . . . ?
C38 C39 C40 C56 179.9(3) . . . . ?
C38 C43 C44 C45 -162.8(3) . . . . ?
C38 C43 C44 C49 21.8(4) . . . . ?
C38 C43 C50 C51 -117.7(4) . . . . ?
C38 C43 C50 C55 65.9(4) . . . . ?
C39 C38 C43 C44 -80.8(3) . . . . ?
C39 C38 C43 C50 46.1(4) . . . . ?
C39 C40 C41 C42 1.8(4) . . . . ?
C40 C41 C42 C37 -0.7(4) . . . . ?
C40 C41 C42 C57 177.5(3) . . . . ?
C41 C42 C57 C58 -75.3(3) . . . . ?
C41 C42 C57 C64 54.9(4) . . . . ?
C42 C37 C38 C39 3.5(4) . . . . ?
C42 C37 C38 C43 -173.6(3) . . . . ?
C42 C57 C58 C59 -20.5(4) . . . . ?
C42 C57 C58 C63 166.0(3) . . . . ?
C42 C57 C64 C65 -79.4(4) . . . . ?
C42 C57 C64 C69 97.4(3) . . . . ?
C43 C38 C39 C40 174.8(3) . . . . ?
C43 C44 C45 C46 -174.4(3) . . . . ?
C43 C44 C49 C48 174.6(3) . . . . ?
C43 C50 C51 C52 -177.2(5) . . . . ?
C43 C50 C55 C54 178.1(4) . . . . ?
C44 C43 C50 C51 10.1(5) . . . . ?
C44 C43 C50 C55 -166.4(3) . . . . ?
C44 C45 C46 C47 -0.6(5) . . . . ?
C45 C44 C49 C48 -0.8(4) . . . . ?
C45 C46 C47 C48 -0.8(5) . . . . ?
C46 C47 C48 C49 1.3(5) . . . . ?
C47 C48 C49 C44 -0.5(5) . . . . ?
C49 C44 C45 C46 1.4(5) . . . . ?
C50 C43 C44 C45 70.0(3) . . . . ?
C50 C43 C44 C49 -105.5(3) . . . . ?
C50 C51 C52 C53 -0.7(9) . . . . ?
C51 C50 C55 C54 1.4(6) . . . . ?
C51 C52 C53 C54 1.4(9) . . . . ?
C52 C53 C54 C55 -0.7(8) . . . . ?
C53 C54 C55 C50 -0.7(7) . . . . ?
C55 C50 C51 C52 -0.7(7) . . . . ?
C56 C40 C41 C42 -178.3(3) . . . . ?
C57 C58 C59 C60 -174.2(3) . . . . ?
C57 C58 C63 C62 174.1(4) . . . . ?
C57 C64 C65 C66 174.2(3) . . . . ?
C57 C64 C69 C68 -176.2(3) . . . . ?
C58 C57 C64 C65 49.0(4) . . . . ?
C58 C57 C64 C69 -134.2(3) . . . . ?
C58 C59 C60 C61 0.6(6) . . . . ?
C59 C58 C63 C62 0.4(6) . . . . ?
C59 C60 C61 C62 -0.2(7) . . . . ?
C60 C61 C62 C63 -0.1(7) . . . . ?
C61 C62 C63 C58 0.0(7) . . . . ?
C63 C58 C59 C60 -0.6(5) . . . . ?
C64 C57 C58 C59 -148.6(3) . . . . ?
C64 C57 C58 C63 37.9(4) . . . . ?
C64 C65 C66 C67 2.3(6) . . . . ?
C65 C64 C69 C68 0.8(5) . . . . ?
C65 C66 C67 C68 0.3(6) . . . . ?
C66 C67 C68 C69 -2.2(5) . . . . ?
C67 C68 C69 C64 1.7(5) . . . . ?
C69 C64 C65 C66 -2.8(5) . . . . ?
C71 C72 C73 F1 5.5(6) . . . . ?
C71 C72 C73 C74 -178.0(4) . . . . ?
C71 C72 C77 C76 178.9(4) . . . . ?
C72 C73 C74 C75 -0.5(6) . . . . ?
C73 C72 C77 C76 -0.1(6) . . . . ?
C73 C74 C75 C76 -0.9(6) . . . . ?
C74 C75 C76 C77 1.7(6) . . . . ?
C75 C76 C77 C72 -1.2(6) . . . . ?
C77 C72 C73 F1 -175.6(3) . . . . ?
C77 C72 C73 C74 1.0(6) . . . . ?
N3 C79 C80 N4 -0.9(4) . . . . ?
N3 C81 C82 C83 171.1(3) . . . . ?
N3 C81 C82 C87 -12.6(4) . . . . ?
N3 C81 C86 C85 -169.9(3) . . . . ?
N3 C81 C86 C101 14.8(4) . . . . ?
N4 C114 C115 C116 177.3(2) . . . . ?
N4 C114 C115 C120 -2.8(4) . . . . ?
N4 C114 C119 C118 -176.0(2) . . . . ?
N4 C114 C119 C134 7.4(4) . . . . ?
C78 N3 C79 C80 1.0(4) . . . . ?
C78 N3 C81 C82 -87.2(4) . . . . ?
C78 N3 C81 C86 87.1(4) . . . . ?
C78 N4 C80 C79 0.5(4) . . . . ?
C78 N4 C114 C115 -96.1(3) . . . . ?
C78 N4 C114 C119 79.8(3) . . . . ?
C79 N3 C78 Cu2 -175.7(2) . . . . ?
C79 N3 C78 N4 -0.7(3) . . . . ?
C79 N3 C81 C82 105.1(4) . . . . ?
C79 N3 C81 C86 -80.6(4) . . . . ?
C80 N4 C78 Cu2 175.0(2) . . . . ?
C80 N4 C78 N3 0.1(3) . . . . ?
C80 N4 C114 C115 85.8(4) . . . . ?
C80 N4 C114 C119 -98.3(4) . . . . ?
C81 N3 C78 Cu2 14.6(4) . . . . ?
C81 N3 C78 N4 -170.5(3) . . . . ?
C81 N3 C79 C80 169.5(3) . . . . ?
C81 C82 C83 C84 -1.0(5) . . . . ?
C81 C82 C87 C88 -76.2(4) . . . . ?
C81 C82 C87 C94 155.7(3) . . . . ?
C81 C86 C101 C102 83.7(3) . . . . ?
C81 C86 C101 C108 -147.2(3) . . . . ?
C82 C81 C86 C85 4.2(4) . . . . ?
C82 C81 C86 C101 -171.1(3) . . . . ?
C82 C83 C84 C85 3.2(5) . . . . ?
C82 C83 C84 C100 -176.4(3) . . . . ?
C82 C87 C88 C89 170.2(3) . . . . ?
C82 C87 C88 C93 -10.8(5) . . . . ?
C82 C87 C94 C95 -73.6(4) . . . . ?
C82 C87 C94 C99 105.6(4) . . . . ?
C83 C82 C87 C88 99.9(4) . . . . ?
C83 C82 C87 C94 -28.3(4) . . . . ?
C83 C84 C85 C86 -1.8(5) . . . . ?
C84 C85 C86 C81 -1.8(5) . . . . ?
C84 C85 C86 C101 173.3(3) . . . . ?
C85 C86 C101 C102 -91.3(4) . . . . ?
C85 C86 C101 C108 37.8(4) . . . . ?
C86 C81 C82 C83 -2.8(4) . . . . ?
C86 C81 C82 C87 173.4(3) . . . . ?
C86 C101 C102 C103 33.4(4) . . . . ?
C86 C101 C102 C107 -146.6(4) . . . . ?
C86 C101 C108 C109 80.1(4) . . . . ?
C86 C101 C108 C113 -103.5(4) . . . . ?
C87 C82 C83 C84 -177.1(3) . . . . ?
C87 C88 C89 C90 -178.5(3) . . . . ?
C87 C88 C93 C92 -180.0(5) . . . . ?
C87 C94 C95 C96 -179.6(4) . . . . ?
C87 C94 C99 C98 180.0(3) . . . . ?
C88 C87 C94 C95 159.5(3) . . . . ?
C88 C87 C94 C99 -21.4(4) . . . . ?
C88 C89 C90 C91 -3.0(6) . . . . ?
C89 C88 C93 C92 -0.9(7) . . . . ?
C89 C90 C91 C92 2.0(8) . . . . ?
C90 C91 C92 C93 -0.5(10) . . . . ?
C91 C92 C93 C88 0.0(9) . . . . ?
C93 C88 C89 C90 2.4(6) . . . . ?
C94 C87 C88 C89 -61.6(4) . . . . ?
C94 C87 C88 C93 117.5(4) . . . . ?
C94 C95 C96 C97 -0.4(7) . . . . ?
C95 C94 C99 C98 -0.8(5) . . . . ?
C95 C96 C97 C98 -0.6(7) . . . . ?
C96 C97 C98 C99 0.9(7) . . . . ?
C97 C98 C99 C94 -0.2(6) . . . . ?
C99 C94 C95 C96 1.1(6) . . . . ?
C100 C84 C85 C86 177.9(3) . . . . ?
C101 C102 C103 C104 178.3(4) . . . . ?
C101 C102 C107 C106 -179.9(4) . . . . ?
C101 C108 C109 C110 176.3(5) . . . . ?
C101 C108 C113 C112 -176.9(4) . . . . ?
C102 C101 C108 C109 -152.9(4) . . . . ?
C102 C101 C108 C113 23.5(5) . . . . ?
C102 C103 C104 C105 3.1(6) . . . . ?
C103 C102 C107 C106 0.0(7) . . . . ?
C103 C104 C105 C106 -2.9(7) . . . . ?
C104 C105 C106 C107 1.3(8) . . . . ?
C105 C106 C107 C102 0.2(8) . . . . ?
C107 C102 C103 C104 -1.7(6) . . . . ?
C108 C101 C102 C103 -96.2(4) . . . . ?
C108 C101 C102 C107 83.7(4) . . . . ?
C108 C109 C110 C111 0.2(9) . . . . ?
C109 C108 C113 C112 -0.5(6) . . . . ?
C109 C110 C111 C112 0.7(8) . . . . ?
C110 C111 C112 C113 -1.5(7) . . . . ?
C111 C112 C113 C108 1.4(7) . . . . ?
C113 C108 C109 C110 -0.3(8) . . . . ?
C114 N4 C78 Cu2 -3.4(4) . . . . ?
C114 N4 C78 N3 -178.3(3) . . . . ?
C114 N4 C80 C79 178.8(3) . . . . ?
C114 C115 C116 C117 -2.0(4) . . . . ?
C114 C115 C120 C121 139.8(3) . . . . ?
C114 C115 C120 C127 -89.1(3) . . . . ?
C114 C119 C134 C135 -158.0(3) . . . . ?
C114 C119 C134 C141 71.8(3) . . . . ?
C115 C114 C119 C118 -0.1(4) . . . . ?
C115 C114 C119 C134 -176.7(3) . . . . ?
C115 C116 C117 C118 1.1(4) . . . . ?
C115 C116 C117 C133 -177.5(3) . . . . ?
C115 C120 C121 C122 -53.2(4) . . . . ?
C115 C120 C121 C126 132.8(3) . . . . ?
C115 C120 C127 C128 155.5(3) . . . . ?
C115 C120 C127 C132 -24.4(4) . . . . ?
C116 C115 C120 C121 -40.3(4) . . . . ?
C116 C115 C120 C127 90.9(3) . . . . ?
C116 C117 C118 C119 0.3(4) . . . . ?
C117 C118 C119 C114 -0.8(4) . . . . ?
C117 C118 C119 C134 175.6(3) . . . . ?
C118 C119 C134 C135 25.6(4) . . . . ?
C118 C119 C134 C141 -104.6(3) . . . . ?
C119 C114 C115 C116 1.5(4) . . . . ?
C119 C114 C115 C120 -178.5(3) . . . . ?
C119 C134 C135 C136 71.6(3) . . . . ?
C119 C134 C135 C140 -111.5(3) . . . . ?
C119 C134 C141 C142 36.2(4) . . . . ?
C119 C134 C141 C146 -139.9(3) . . . . ?
C120 C115 C116 C117 178.0(3) . . . . ?
C120 C121 C122 C123 -173.6(3) . . . . ?
C120 C121 C126 C125 172.7(3) . . . . ?
C120 C127 C128 C129 -178.9(3) . . . . ?
C120 C127 C132 C131 179.6(3) . . . . ?
C121 C120 C127 C128 -74.4(4) . . . . ?
C121 C120 C127 C132 105.7(4) . . . . ?
C121 C122 C123 C124 0.6(5) . . . . ?
C122 C121 C126 C125 -1.4(5) . . . . ?
C122 C123 C124 C125 -1.1(5) . . . . ?
C123 C124 C125 C126 0.4(5) . . . . ?
C124 C125 C126 C121 0.8(5) . . . . ?
C126 C121 C122 C123 0.7(5) . . . . ?
C127 C120 C121 C122 176.9(3) . . . . ?
C127 C120 C121 C126 2.9(4) . . . . ?
C127 C128 C129 C130 -1.3(6) . . . . ?
C128 C127 C132 C131 -0.3(5) . . . . ?
C128 C129 C130 C131 1.0(6) . . . . ?
C129 C130 C131 C132 -0.4(6) . . . . ?
C130 C131 C132 C127 0.0(6) . . . . ?
C132 C127 C128 C129 0.9(5) . . . . ?
C133 C117 C118 C119 179.0(3) . . . . ?
C134 C135 C136 C137 176.9(3) . . . . ?
C134 C135 C140 C139 -176.7(3) . . . . ?
C134 C141 C142 C143 -175.2(3) . . . . ?
C134 C141 C146 C145 174.6(3) . . . . ?
C135 C134 C141 C142 -93.1(3) . . . . ?
C135 C134 C141 C146 90.8(3) . . . . ?
C135 C136 C137 C138 -0.5(5) . . . . ?
C136 C135 C140 C139 0.2(4) . . . . ?
C136 C137 C138 C139 0.9(5) . . . . ?
C137 C138 C139 C140 -0.9(5) . . . . ?
C138 C139 C140 C135 0.3(5) . . . . ?
C140 C135 C136 C137 -0.1(5) . . . . ?
C141 C134 C135 C136 -161.3(3) . . . . ?
C141 C134 C135 C140 15.6(4) . . . . ?
C141 C142 C143 C144 0.3(5) . . . . ?
C142 C141 C146 C145 -1.7(5) . . . . ?
C142 C143 C144 C145 -0.8(5) . . . . ?
C143 C144 C145 C146 0.1(6) . . . . ?
C144 C145 C146 C141 1.2(5) . . . . ?
C146 C141 C142 C143 1.0(5) . . . . ?
C148 C149 C150 C151 178.6(3) . . . . ?
C148 C149 C154 F2 0.0(5) . . . . ?
C148 C149 C154 C153 -178.9(3) . . . . ?
C149 C150 C151 C152 0.6(5) . . . . ?
C150 C149 C154 F2 179.1(3) . . . . ?
C150 C149 C154 C153 0.2(5) . . . . ?
C150 C151 C152 C153 -0.3(5) . . . . ?
C151 C152 C153 C154 0.0(5) . . . . ?
C152 C153 C154 F2 -178.9(3) . . . . ?
C152 C153 C154 C149 0.1(5) . . . . ?
C154 C149 C150 C151 -0.5(5) . . . . ?

loop_
_exptl_oxdiff_crystal_face_indexfrac_h
_exptl_oxdiff_crystal_face_indexfrac_k
_exptl_oxdiff_crystal_face_indexfrac_l
_exptl_oxdiff_crystal_face_x
_exptl_oxdiff_crystal_face_y
_exptl_oxdiff_crystal_face_z
2.6609 -7.2932 14.0798 -0.0649 -0.0202 -0.9977
-2.6609 7.2932 -14.0798 0.0649 0.0202 0.9977
6.5468 -8.1091 -4.4662 -0.9586 -0.2846 0.0092
-6.5468 8.1091 4.4662 0.9586 0.2846 -0.0092
-1.7115 10.6305 4.4873 0.5932 0.7744 -0.2203
1.7115 -10.6305 -4.4873 -0.5932 -0.7744 0.2203
